data_7235997
loop_
_publ_author_name
'Shi, Hua-Yun'
'Huang, Yong-Liang'
'Sun, Jia-Kai'
'Jiang, Ji-Jun'
'Luo, Zhi-Xing'
'Ling, Hui-Tao'
'Lam, Chi-Keung'
'Chao, Hsiu-Yi'

_publ_section_title
;
 Assembly of BF4&#x2212;, PF6&#x2212;, ClO4&#x2212; and F&#x2212; with
 trinuclear copper(i) acetylide complexes bearing amide groups: structural
 diversity, photophysics and anion binding properties
;
_journal_issue 109
_journal_name_full 'RSC Advances'
_journal_page_first 89669
_journal_paper_doi 10.1039/C5RA18534C
_journal_volume 5
_journal_year 2015
_chemical_formula_moiety 'C105 H83.43 Cu3 N4 O6 P6, B1 F4'
_chemical_formula_sum 'C105 H83.5 B Cu3 F4 N4 O6 P6'
_chemical_formula_weight 1960.51
_space_group_crystal_system orthorhombic
_space_group_IT_number 56
_space_group_name_Hall '-P 2ab 2ac'
_space_group_name_H-M_alt 'P c c n'
_atom_sites_solution_hydrogens geom
_atom_sites_solution_primary direct
_atom_sites_solution_secondary difmap
_audit_creation_date 2015-07-28
_audit_creation_method
;
Olex2 1.2
(compiled 2014.03.20 svn.r2914 for OlexSys, GUI svn.r4813)
;
_audit_update_record
;
2015-09-01 deposited with the CCDC.
2015-10-14 downloaded from the CCDC.
;
_cell_angle_alpha 90.00
_cell_angle_beta 90.00
_cell_angle_gamma 90.00
_cell_formula_units_Z 8
_cell_length_a 22.4406(2)
_cell_length_b 37.5572(3)
_cell_length_c 23.51115(19)
_cell_measurement_temperature 293(2)
_cell_volume 19815.3(3)
_computing_molecular_graphics 'Olex2 (Dolomanov et al., 2009)'
_computing_publication_material 'Olex2 (Dolomanov et al., 2009)'
_computing_structure_refinement 'ShelXL-1997 (Sheldrick, 2008)'
_computing_structure_solution 'ShelXS-1997 (Sheldrick, 2008)'
_diffrn_ambient_temperature 293(2)
_diffrn_measured_fraction_theta_full 0.999
_diffrn_measured_fraction_theta_max 0.999
_diffrn_measurement_device_type 'Xcalibur, Atlas, Gemini ultra'
_diffrn_radiation_monochromator graphite
_diffrn_radiation_type CuK\a
_diffrn_radiation_wavelength 1.54184
_diffrn_reflns_av_R_equivalents 0.0365
_diffrn_reflns_av_unetI/netI 0.0245
_diffrn_reflns_limit_h_max 24
_diffrn_reflns_limit_h_min -25
_diffrn_reflns_limit_k_max 37
_diffrn_reflns_limit_k_min -43
_diffrn_reflns_limit_l_max 25
_diffrn_reflns_limit_l_min -27
_diffrn_reflns_number 76185
_diffrn_reflns_theta_full 63.00
_diffrn_reflns_theta_max 63.00
_diffrn_reflns_theta_min 2.97
_diffrn_source 'fine-focus sealed tube'
_exptl_absorpt_coefficient_mu 2.169
_exptl_crystal_colour orange
_exptl_crystal_density_diffrn 1.314
_exptl_crystal_density_method 'not measured'
_exptl_crystal_description plate
_exptl_crystal_F_000 8060
_exptl_crystal_size_max 0.5
_exptl_crystal_size_mid 0.2
_exptl_crystal_size_min 0.2
_platon_squeeze_details
;
;
_refine_diff_density_max 1.613
_refine_diff_density_min -1.040
_refine_diff_density_rms 0.100
_refine_ls_extinction_method none
_refine_ls_goodness_of_fit_ref 1.091
_refine_ls_hydrogen_treatment mixed
_refine_ls_matrix_type full
_refine_ls_number_parameters 1239
_refine_ls_number_reflns 16018
_refine_ls_number_restraints 2844
_refine_ls_restrained_S_all 1.079
_refine_ls_R_factor_all 0.0771
_refine_ls_R_factor_gt 0.0733
_refine_ls_shift/su_max 0.003
_refine_ls_shift/su_mean 0.000
_refine_ls_structure_factor_coef Fsqd
_refine_ls_weighting_details 'calc w=1/[\s^2^(Fo^2^)+(0.0795P)^2^+105.3148P] where P=(Fo^2^+2Fc^2^)/3'
_refine_ls_weighting_scheme calc
_refine_ls_wR_factor_gt 0.1948
_refine_ls_wR_factor_ref 0.1972
_reflns_number_gt 14663
_reflns_number_total 16018
_reflns_threshold_expression >2sigma(I)
_cod_data_source_file c5ra18534c2.cif
_cod_data_source_block squeezed
_cod_original_formula_sum 'C105 H83.50 B Cu3 F4 N4 O6 P6'
_cod_database_code 7235997
_olex2_refinement_description
;
1. Others
 Fixed Uiso: H2(0.072) H3(0.077) H4(0.073) H6(0.071) H2A(0.068) H3A(0.07)
 H4A(0.076) H5A(0.082) H6A(0.077) H12A(0.039) H12B(0.041) H10A(0.035)
 H41A(0.047) H41B(0.047) H72A(0.05) H71A(0.053) H45A(0.057) H18A(0.069)
 H10B(0.04) H77A(0.066) H10C(0.037) H11A(0.053) H23A(0.052) H10D(0.039)
 H63A(0.045) H30A(0.049) H87A(0.042) H10E(0.039) H51A(0.06) H44A(0.062)
 H11B(0.051) H52A(0.051) H1A(0.054) H70A(0.048) H90A(0.048) H65A(0.06)
 H13A(0.076) H19A(0.079) H69A(0.041) H64A(0.057) H57A(0.04) H76A(0.053)
 H11C(0.051) H82A(0.038) H82B(0.038) H86A(0.041) H80A(0.044) H43A(0.065)
 H67A(0.045) H36A(0.088) H95A(0.046) H81A(0.033) H81B(0.033) H58A(0.053)
 H27A(0.051) H33A(0.044) H66A(0.054) H17A(0.055) H97A(0.05) H32A(0.051)
 H29A(0.042) H73A(0.044) H61A(0.044) H15A(0.066) H37A(0.099) H47A(0.071)
 H12C(0.065) H33B(0.044) H21A(0.06) H31A(0.05) H60A(0.053) H98A(0.048)
 H20A(0.073) H89A(0.045) H24A(0.064) H59A(0.055) H14A(0.081) H48A(0.086)
 H93A(0.049) H78A(0.067) H50A(0.08) H79A(0.06) H42A(0.062) H26A(0.062)
 H35A(0.073) H25A(0.064) H38A(0.108) H39A(0.088)
 Fixed X: H2(0.7198) H3(0.802) H4(0.8245) H6(0.6824) H2A(0.6681) H3A(0.7541)
 H4A(0.8349) H5A(0.8299) H6A(0.7439) H12A(0.5977) H12B(0.5138) H10A(0.4687)
 H41A(0.6717) H41B(0.6363) H72A(0.144) H71A(0.1463) H45A(0.5863) H18A(0.5633)
 H10B(0.4116) H77A(0.378) H10C(0.4556) H11A(0.588) H23A(0.4537) H10D(0.5004)
 H63A(0.4024) H30A(0.3714) H87A(0.6605) H10E(0.4863) H51A(0.606) H44A(0.5858)
 H11B(0.5265) H52A(0.5828) H1A(0.4889) H70A(0.2278) H90A(0.481) H65A(0.243)
 H13A(0.6329) H19A(0.5717) H69A(0.3052) H64A(0.3356) H57A(0.3931) H76A(0.3904)
 H11C(0.5697) H82A(0.4654) H82B(0.4775) H86A(0.6197) H80A(0.2573) H43A(0.536)
 H67A(0.282) H36A(0.6475) H95A(0.7094) H81A(0.3299) H81B(0.3) H58A(0.365)
 H27A(0.3125) H33A(0.427) H66A(0.2156) H17A(0.5623) H97A(0.6398) H32A(0.461)
 H29A(0.3602) H73A(0.2229) H61A(0.3632) H15A(0.665) H37A(0.7106) H47A(0.721)
 H12C(0.5516) H33B(0.4493) H21A(0.5856) H31A(0.4215) H60A(0.3315) H98A(0.6279)
 H20A(0.5775) H89A(0.5218) H24A(0.4316) H59A(0.3308) H14A(0.6896) H48A(0.7418)
 H93A(0.7153) H78A(0.3073) H50A(0.6834) H79A(0.2454) H42A(0.4858) H26A(0.2916)
 H35A(0.5771) H25A(0.3518) H38A(0.6861) H39A(0.6198)
 Fixed Y: H2(0.5786) H3(0.5773) H4(0.6264) H6(0.678) H2A(0.5846) H3A(0.5742)
 H4A(0.6123) H5A(0.6608) H6A(0.6712) H12A(0.3998) H12B(0.8411) H10A(0.7698)
 H41A(0.5939) H41B(0.5715) H72A(0.6055) H71A(0.6671) H45A(0.7131) H18A(0.4973)
 H10B(0.8949) H77A(0.4796) H10C(0.7125) H11A(0.943) H23A(0.5247) H10D(0.8019)
 H63A(0.5704) H30A(0.6922) H87A(0.4775) H10E(0.7448) H51A(0.7488) H44A(0.7746)
 H11B(0.6537) H52A(0.7011) H1A(0.7056) H70A(0.6982) H90A(0.4921) H65A(0.5551)
 H13A(0.6762) H19A(0.4512) H69A(0.6678) H64A(0.5344) H57A(0.7028) H76A(0.5404)
 H11C(0.882) H82A(0.651) H82B(0.6128) H86A(0.5336) H80A(0.5461) H43A(0.8009)
 H67A(0.6495) H36A(0.5619) H95A(0.3627) H81A(0.6338) H81B(0.5967) H58A(0.7615)
 H27A(0.557) H33A(0.9562) H66A(0.6126) H17A(0.5555) H97A(0.2892) H32A(0.6102)
 H29A(0.6615) H73A(0.5748) H61A(0.684) H15A(0.5904) H37A(0.5983) H47A(0.6474)
 H12C(0.6906) H33B(0.5791) H21A(0.5217) H31A(0.6668) H60A(0.7418) H98A(0.3505)
 H20A(0.4635) H89A(0.4365) H24A(0.4662) H59A(0.7806) H14A(0.6266) H48A(0.6951)
 H93A(0.3013) H78A(0.4514) H50A(0.745) H79A(0.4849) H42A(0.7674) H26A(0.4985)
 H35A(0.5859) H25A(0.4535) H38A(0.6574) H39A(0.6832)
 Fixed Z: H2(0.2733) H3(0.3331) H4(0.3891) H6(0.3257) H2A(0.3242) H3A(0.3765)
 H4A(0.3678) H5A(0.3068) H6A(0.2545) H12A(0.3008) H12B(0.1539) H10A(0.0699)
 H41A(0.1754) H41B(0.2207) H72A(0.3366) H71A(0.3424) H45A(0.32) H18A(0.0074)
 H10B(0.0368) H77A(0.3135) H10C(0.102) H11A(0.1051) H23A(0.1603) H10D(0.2303)
 H63A(0.413) H30A(0.0083) H87A(0.3589) H10E(0.2622) H51A(0.1639) H44A(0.3294)
 H11B(0.0997) H52A(0.2213) H1A(0.4618) H70A(0.3083) H90A(0.2633) H65A(0.485)
 H13A(-0.0327) H19A(0.0707) H69A(0.2646) H64A(0.4609) H57A(0.3011) H76A(0.3085)
 H11C(0.114) H82A(0.4499) H82B(0.4255) H86A(0.3483) H80A(0.1949) H43A(0.4021)
 H67A(0.415) H36A(0.4703) H95A(0.4318) H81A(0.1667) H81B(0.1548) H58A(0.314)
 H27A(0.0682) H33A(0.0329) H66A(0.4619) H17A(0.0383) H97A(0.2881) H32A(-0.0582)
 H29A(0.0928) H73A(0.2961) H61A(0.4669) H15A(0.0629) H37A(0.5179) H47A(0.1567)
 H12C(0.0245) H33B(0.0259) H21A(0.1972) H31A(-0.0668) H60A(0.4787) H98A(0.2813)
 H20A(0.1671) H89A(0.2732) H24A(0.1364) H59A(0.4016) H14A(-0.0123) H48A(0.0981)
 H93A(0.4413) H78A(0.2576) H50A(0.0996) H79A(0.2008) H42A(0.467) H26A(0.0458)
 H35A(0.41) H25A(0.0804) H38A(0.5278) H39A(0.4633)
;

loop_
_space_group_symop_id
_space_group_symop_operation_xyz
1 'x, y, z'
2 '-x+1/2, -y+1/2, z'
3 'x+1/2, -y, -z+1/2'
4 '-x, y+1/2, -z+1/2'
5 '-x, -y, -z'
6 'x-1/2, y-1/2, -z'
7 '-x-1/2, y, z-1/2'
8 'x, -y-1/2, z-1/2'

loop_
_atom_site_label
_atom_site_type_symbol
_atom_site_fract_x
_atom_site_fract_y
_atom_site_fract_z
_atom_site_U_iso_or_equiv
_atom_site_adp_type
_atom_site_occupancy
_atom_site_symmetry_multiplicity
_atom_site_calc_flag
_atom_site_refinement_flags
_atom_site_disorder_assembly
_atom_site_disorder_group
Cu1 Cu 0.48445(3) 0.605374(17) 0.19201(3) 0.02457(17) Uani 1 1 d . A .
Cu3 Cu 0.42718(3) 0.618837(16) 0.28287(3) 0.02213(17) Uani 1 1 d . A .
Cu2 Cu 0.53843(3) 0.634361(17) 0.28562(3) 0.02844(18) Uani 1 1 d . A .
P8 P 0.40410(6) 0.64106(3) 0.37049(5) 0.0240(3) Uani 1 1 d . . .
P9 P 0.33967(5) 0.59718(3) 0.24737(5) 0.0240(3) Uani 1 1 d . . .
P5 P 0.40296(5) 0.59296(3) 0.13649(5) 0.0235(3) Uani 1 1 d . . .
P7 P 0.53705(6) 0.65427(3) 0.37802(5) 0.0291(3) Uani 1 1 d . . .
P6 P 0.62901(6) 0.63244(3) 0.24296(6) 0.0343(3) Uani 1 1 d . . .
C1 C 0.6930(3) 0.6285(2) 0.2935(4) 0.0531(15) Uani 0.570(6) 1 d PGU A 1
C2 C 0.7288(4) 0.59830(18) 0.2958(4) 0.0603(16) Uani 0.570(6) 1 d PGU A 1
H2 H 0.7198 0.5786 0.2733 0.072 Uiso 0.570(6) 1 calc PR A 1
C3 C 0.7781(4) 0.59751(19) 0.3316(4) 0.0643(17) Uani 0.570(6) 1 d PGU A 1
H3 H 0.8020 0.5773 0.3331 0.077 Uiso 0.570(6) 1 calc PR A 1
C4 C 0.7915(3) 0.6269(2) 0.3652(4) 0.0611(17) Uani 0.570(6) 1 d PGU A 1
H4 H 0.8245 0.6264 0.3891 0.073 Uiso 0.570(6) 1 calc PR A 1
C5 C 0.7557(4) 0.65705(18) 0.3630(4) 0.0639(16) Uani 0.570(6) 1 d PGU A 1
C6 C 0.7064(3) 0.65784(18) 0.3272(4) 0.0590(15) Uani 0.570(6) 1 d PGU A 1
H6 H 0.6824 0.6780 0.3257 0.071 Uiso 0.570(6) 1 calc PR A 1
P4 P 0.57091(6) 0.59052(3) 0.14874(5) 0.0274(3) Uani 1 1 d . . .
C1A C 0.6975(4) 0.6289(3) 0.2842(5) 0.0540(16) Uani 0.430(6) 1 d PGU A 2
C2A C 0.7006(4) 0.5999(3) 0.3207(5) 0.0569(16) Uani 0.430(6) 1 d PGU A 2
H2A H 0.6681 0.5846 0.3242 0.068 Uiso 0.430(6) 1 calc PR A 2
C3A C 0.7520(5) 0.5937(3) 0.3520(5) 0.0586(17) Uani 0.430(6) 1 d PGU A 2
H3A H 0.7541 0.5742 0.3765 0.070 Uiso 0.430(6) 1 calc PR A 2
C4A C 0.8005(4) 0.6165(3) 0.3468(5) 0.0636(18) Uani 0.430(6) 1 d PGU A 2
H4A H 0.8349 0.6123 0.3678 0.076 Uiso 0.430(6) 1 calc PR A 2
C5A C 0.7975(4) 0.6455(3) 0.3103(5) 0.0680(18) Uani 0.430(6) 1 d PGU A 2
H5A H 0.8299 0.6608 0.3068 0.082 Uiso 0.430(6) 1 calc PR A 2
C6A C 0.7460(5) 0.6517(3) 0.2790(5) 0.0645(17) Uani 0.430(6) 1 d PGU A 2
H6A H 0.7439 0.6712 0.2545 0.077 Uiso 0.430(6) 1 calc PR A 2
N122 N 0.6162(2) 0.41541(10) 0.32104(18) 0.0324(10) Uani 1 1 d . . .
H12A H 0.5977 0.3998 0.3008 0.039 Uiso 1 1 calc R . .
N120 N 0.4941(2) 0.82792(10) 0.13064(18) 0.0338(10) Uani 1 1 d . . .
H12B H 0.5138 0.8411 0.1539 0.041 Uiso 1 1 calc R . .
N121 N 0.5181(3) 0.99341(14) 0.0690(2) 0.0579(17) Uani 1 1 d . . .
N123 N 0.6809(2) 0.25115(13) 0.3714(3) 0.0455(12) Uani 1 1 d . . .
O114 O 0.69521(17) 0.42168(10) 0.38094(18) 0.0428(9) Uani 1 1 d . . .
O119 O 0.5670(3) 1.00448(13) 0.0836(3) 0.0864(19) Uani 1 1 d . . .
O117 O 0.44678(18) 0.82833(9) 0.04493(15) 0.0367(9) Uani 1 1 d . . .
O118 O 0.4763(3) 1.01260(11) 0.05421(19) 0.0667(15) Uani 1 1 d . . .
O116 O 0.6790(2) 0.23334(11) 0.3278(2) 0.0570(12) Uani 1 1 d . . .
O115 O 0.6848(2) 0.23866(10) 0.4198(2) 0.0566(12) Uani 1 1 d . . .
C62 C 0.3499(2) 0.61454(13) 0.4110(2) 0.0302(9) Uani 1 1 d U . .
C22 C 0.3857(3) 0.54721(13) 0.1163(2) 0.0325(10) Uani 1 1 d U . .
C74 C 0.2724(2) 0.61811(13) 0.2762(2) 0.0313(10) Uani 1 1 d U . .
C16 C 0.5757(3) 0.54509(15) 0.1212(2) 0.0400(11) Uani 1 1 d U A .
C28 C 0.4035(2) 0.61656(12) 0.0683(2) 0.0277(9) Uani 1 1 d U . .
C105 C 0.4723(2) 0.76482(12) 0.1085(2) 0.0295(10) Uani 1 1 d U . .
H10A H 0.4687 0.7698 0.0699 0.035 Uiso 1 1 calc R . .
C41 C 0.6350(3) 0.59280(15) 0.1973(2) 0.0392(10) Uani 1 1 d U A .
H41A H 0.6717 0.5939 0.1754 0.047 Uiso 1 1 calc R . .
H41B H 0.6363 0.5715 0.2207 0.047 Uiso 1 1 calc R . .
C40 C 0.5378(3) 0.70228(14) 0.3899(2) 0.0392(11) Uani 1 1 d U . .
C110 C 0.4881(2) 0.88274(12) 0.0779(2) 0.0301(10) Uani 1 1 d U . .
C34 C 0.5951(3) 0.63721(17) 0.4256(3) 0.0514(12) Uani 1 1 d U . .
C72 C 0.1767(3) 0.61797(16) 0.3225(2) 0.0420(11) Uani 1 1 d U . .
H72A H 0.1440 0.6055 0.3366 0.050 Uiso 1 1 calc R . .
C88 C 0.5955(2) 0.45091(13) 0.3159(2) 0.0316(10) Uani 1 1 d U . .
C84 C 0.5203(2) 0.55419(13) 0.2967(2) 0.0312(10) Uani 1 1 d U A .
C56 C 0.3800(2) 0.68688(12) 0.3821(2) 0.0310(9) Uani 1 1 d U . .
C71 C 0.1781(3) 0.65488(16) 0.3260(2) 0.0443(12) Uani 1 1 d U . .
H71A H 0.1463 0.6671 0.3424 0.053 Uiso 1 1 calc R . .
C85 C 0.5463(2) 0.51936(13) 0.3045(2) 0.0316(10) Uani 1 1 d U . .
C10 C 0.5929(3) 0.61833(15) 0.0889(3) 0.0416(11) Uani 1 1 d U A .
C45 C 0.5664(3) 0.72352(16) 0.3505(3) 0.0476(12) Uani 1 1 d U . .
H45A H 0.5863 0.7131 0.3200 0.057 Uiso 1 1 calc R . .
C18 C 0.5670(3) 0.50212(18) 0.0460(3) 0.0576(14) Uani 1 1 d U A .
H18A H 0.5633 0.4973 0.0074 0.069 Uiso 1 1 calc R . .
C109 C 0.4461(3) 0.90471(13) 0.0520(2) 0.0336(10) Uani 1 1 d U . .
H10B H 0.4116 0.8949 0.0368 0.040 Uiso 1 1 calc R . .
C77 C 0.3540(3) 0.49295(17) 0.2893(3) 0.0552(14) Uani 1 1 d U . .
H77A H 0.3780 0.4796 0.3135 0.066 Uiso 1 1 calc R . .
C83 C 0.4961(2) 0.58226(13) 0.2869(2) 0.0313(10) Uani 1 1 d U . .
C100 C 0.4647(2) 0.68618(12) 0.2065(2) 0.0272(9) Uani 1 1 d U A .
C75 C 0.3256(2) 0.54961(13) 0.2510(2) 0.0331(10) Uani 1 1 d U . .
C101 C 0.4696(2) 0.72196(12) 0.1854(2) 0.0289(9) Uani 1 1 d U . .
C106 C 0.4645(2) 0.73040(13) 0.1279(2) 0.0305(10) Uani 1 1 d U . .
H10C H 0.4556 0.7125 0.1020 0.037 Uiso 1 1 calc R . .
C107 C 0.4743(2) 0.84371(12) 0.0822(2) 0.0287(10) Uani 1 1 d U . .
C99 C 0.4650(2) 0.65636(12) 0.2269(2) 0.0280(9) Uani 1 1 d U . .
C91 C 0.6611(2) 0.40282(13) 0.3537(2) 0.0340(10) Uani 1 1 d U . .
C112 C 0.5520(3) 0.93329(15) 0.0929(2) 0.0444(12) Uani 1 1 d U . .
H11A H 0.5880 0.9430 0.1051 0.053 Uiso 1 1 calc R . .
C23 C 0.4212(3) 0.51968(14) 0.1371(3) 0.0429(11) Uani 1 1 d U . .
H23A H 0.4537 0.5247 0.1603 0.052 Uiso 1 1 calc R . .
C46 C 0.6496(3) 0.66896(16) 0.1962(3) 0.0452(11) Uani 1 1 d U A .
C103 C 0.4911(2) 0.78392(13) 0.2045(2) 0.0323(10) Uani 1 1 d U . .
H10D H 0.5004 0.8019 0.2303 0.039 Uiso 1 1 calc R . .
C63 C 0.3652(3) 0.57928(14) 0.4235(2) 0.0379(11) Uani 1 1 d U . .
H63A H 0.4024 0.5704 0.4130 0.045 Uiso 1 1 calc R . .
C30 C 0.3872(3) 0.66938(14) 0.0119(2) 0.0407(12) Uani 1 1 d U . .
H30A H 0.3714 0.6922 0.0083 0.049 Uiso 1 1 calc R . .
C87 C 0.6248(3) 0.48042(13) 0.3393(2) 0.0351(10) Uani 1 1 d U . .
H87A H 0.6605 0.4775 0.3589 0.042 Uiso 1 1 calc R . .
C102 C 0.4829(2) 0.74971(13) 0.2235(2) 0.0325(9) Uani 1 1 d U . .
H10E H 0.4863 0.7448 0.2622 0.039 Uiso 1 1 calc R . .
C51 C 0.6287(3) 0.72817(16) 0.1619(3) 0.0498(12) Uani 1 1 d U A .
H51A H 0.6060 0.7488 0.1639 0.060 Uiso 1 1 calc R . .
C113 C 0.5085(3) 0.95453(14) 0.0700(2) 0.0399(12) Uani 1 1 d U . .
C44 C 0.5657(3) 0.76064(16) 0.3559(3) 0.0519(13) Uani 1 1 d U . .
H44A H 0.5858 0.7746 0.3294 0.062 Uiso 1 1 calc R . .
C11 C 0.5593(3) 0.64824(15) 0.0772(3) 0.0424(11) Uani 1 1 d U . .
H11B H 0.5265 0.6537 0.0997 0.051 Uiso 1 1 calc R A .
C52 C 0.6153(3) 0.69967(15) 0.1969(3) 0.0422(11) Uani 1 1 d U . .
H52A H 0.5828 0.7011 0.2213 0.051 Uiso 1 1 calc R A .
C1B C 0.5082(3) 0.71917(15) 0.4342(3) 0.0451(11) Uani 1 1 d U . .
H1A H 0.4889 0.7056 0.4618 0.054 Uiso 1 1 calc R . .
C70 C 0.2264(3) 0.67352(16) 0.3052(2) 0.0402(11) Uani 1 1 d U . .
H70A H 0.2278 0.6982 0.3083 0.048 Uiso 1 1 calc R . .
C108 C 0.4856(2) 0.79191(12) 0.1466(2) 0.0297(10) Uani 1 1 d U . .
C90 C 0.5171(3) 0.48938(14) 0.2822(2) 0.0400(11) Uani 1 1 d U . .
H90A H 0.4810 0.4921 0.2633 0.048 Uiso 1 1 calc R . .
C65 C 0.2697(3) 0.56988(17) 0.4661(3) 0.0498(13) Uani 1 1 d U . .
H65A H 0.2430 0.5551 0.4850 0.060 Uiso 1 1 calc R . .
C13 C 0.6230(3) 0.6618(2) -0.0019(3) 0.0633(15) Uani 1 1 d U . .
H13A H 0.6329 0.6762 -0.0327 0.076 Uiso 1 1 calc R A .
C19 C 0.5717(4) 0.47463(19) 0.0836(3) 0.0659(16) Uani 1 1 d U . .
H19A H 0.5717 0.4512 0.0707 0.079 Uiso 1 1 calc R . .
C69 C 0.2731(2) 0.65524(14) 0.2796(2) 0.0342(10) Uani 1 1 d U . .
H69A H 0.3052 0.6678 0.2646 0.041 Uiso 1 1 calc R . .
C92 C 0.6668(2) 0.36287(13) 0.3565(2) 0.0342(10) Uani 1 1 d U . .
C64 C 0.3249(3) 0.55757(16) 0.4517(3) 0.0476(13) Uani 1 1 d U . .
H64A H 0.3356 0.5344 0.4609 0.057 Uiso 1 1 calc R . .
C57 C 0.3808(3) 0.71058(13) 0.3368(2) 0.0336(10) Uani 1 1 d U . .
H57A H 0.3931 0.7028 0.3011 0.040 Uiso 1 1 calc R . .
C76 C 0.3613(3) 0.52936(15) 0.2865(3) 0.0439(11) Uani 1 1 d U . .
H76A H 0.3904 0.5404 0.3085 0.053 Uiso 1 1 calc R . .
C111 C 0.5413(3) 0.89685(15) 0.0977(2) 0.0421(12) Uani 1 1 d U . .
H11C H 0.5697 0.8820 0.1140 0.051 Uiso 1 1 calc R . .
C82 C 0.4712(2) 0.63751(13) 0.4152(2) 0.0313(10) Uani 1 1 d U . .
H82A H 0.4654 0.6510 0.4499 0.038 Uiso 1 1 calc R . .
H82B H 0.4775 0.6128 0.4255 0.038 Uiso 1 1 calc R . .
C86 C 0.6000(2) 0.51403(13) 0.3330(2) 0.0344(10) Uani 1 1 d U . .
H86A H 0.6197 0.5336 0.3483 0.041 Uiso 1 1 calc R . .
C80 C 0.2818(3) 0.53282(14) 0.2187(2) 0.0369(10) Uani 1 1 d U . .
H80A H 0.2573 0.5461 0.1949 0.044 Uiso 1 1 calc R . .
C43 C 0.5362(3) 0.77619(17) 0.3990(3) 0.0542(14) Uani 1 1 d U . .
H43A H 0.5360 0.8009 0.4021 0.065 Uiso 1 1 calc R . .
C67 C 0.2934(3) 0.62641(15) 0.4246(2) 0.0378(10) Uani 1 1 d U . .
H67A H 0.2820 0.6495 0.4150 0.045 Uiso 1 1 calc R . .
C36 C 0.6435(4) 0.5865(2) 0.4674(4) 0.0730(16) Uani 1 1 d U . .
H36A H 0.6475 0.5619 0.4703 0.088 Uiso 1 1 calc R . .
C95 C 0.6940(2) 0.34803(14) 0.4036(3) 0.0386(11) Uani 1 1 d U . .
H95A H 0.7094 0.3627 0.4318 0.046 Uiso 1 1 calc R . .
C81 C 0.3343(2) 0.60829(12) 0.1715(2) 0.0273(9) Uani 1 1 d U . .
H81A H 0.3299 0.6338 0.1667 0.033 Uiso 1 1 calc R . .
H81B H 0.3000 0.5967 0.1548 0.033 Uiso 1 1 calc R . .
C58 C 0.3635(3) 0.74572(15) 0.3444(3) 0.0444(12) Uani 1 1 d U . .
H58A H 0.3650 0.7615 0.3140 0.053 Uiso 1 1 calc R . .
C27 C 0.3367(3) 0.53884(15) 0.0820(2) 0.0424(11) Uani 1 1 d U . .
H27A H 0.3125 0.5570 0.0682 0.051 Uiso 1 1 calc R . .
C333 C 0.4555(3) 0.94118(13) 0.0488(2) 0.0370(11) Uani 1 1 d U . .
H33A H 0.4270 0.9562 0.0329 0.044 Uiso 1 1 calc R . .
C66 C 0.2533(3) 0.60427(16) 0.4524(2) 0.0451(12) Uani 1 1 d U . .
H66A H 0.2156 0.6126 0.4619 0.054 Uiso 1 1 calc R . .
C17 C 0.5675(3) 0.53717(16) 0.0644(2) 0.0454(12) Uani 1 1 d U . .
H17A H 0.5623 0.5555 0.0383 0.055 Uiso 1 1 calc R A .
C97 C 0.6522(3) 0.30406(14) 0.3174(3) 0.0420(12) Uani 1 1 d U . .
H97A H 0.6398 0.2892 0.2881 0.050 Uiso 1 1 calc R . .
C32 C 0.4406(3) 0.62048(15) -0.0279(2) 0.0428(12) Uani 1 1 d U . .
H32A H 0.4610 0.6102 -0.0582 0.051 Uiso 1 1 calc R . .
C29 C 0.3803(3) 0.65099(13) 0.0626(2) 0.0353(11) Uani 1 1 d U . .
H29A H 0.3602 0.6615 0.0928 0.042 Uiso 1 1 calc R . .
C73 C 0.2238(2) 0.59954(15) 0.2980(2) 0.0366(10) Uani 1 1 d U . .
H73A H 0.2229 0.5748 0.2961 0.044 Uiso 1 1 calc R . .
C61 C 0.3624(3) 0.69934(14) 0.4359(2) 0.0371(10) Uani 1 1 d U . .
H61A H 0.3632 0.6840 0.4669 0.044 Uiso 1 1 calc R . .
C15 C 0.6421(3) 0.61038(19) 0.0551(3) 0.0549(13) Uani 1 1 d U . .
H15A H 0.6650 0.5904 0.0629 0.066 Uiso 1 1 calc R A .
C37 C 0.6784(4) 0.6078(2) 0.4982(4) 0.0827(18) Uani 1 1 d U . .
H37A H 0.7106 0.5983 0.5179 0.099 Uiso 1 1 calc R . .
C47 C 0.6973(3) 0.66764(18) 0.1583(3) 0.0592(12) Uani 1 1 d U . .
H47A H 0.7210 0.6474 0.1567 0.071 Uiso 1 1 calc R A .
C12 C 0.5741(3) 0.67029(18) 0.0321(3) 0.0539(14) Uani 1 1 d U A .
H12C H 0.5516 0.6906 0.0245 0.065 Uiso 1 1 calc R . .
C33 C 0.4335(3) 0.60186(14) 0.0226(2) 0.0366(10) Uani 1 1 d U . .
H33B H 0.4493 0.5791 0.0259 0.044 Uiso 1 1 calc R . .
C21 C 0.5801(3) 0.51698(16) 0.1587(3) 0.0497(12) Uani 1 1 d U . .
H21A H 0.5856 0.5217 0.1972 0.060 Uiso 1 1 calc R A .
C96 C 0.6771(2) 0.29047(13) 0.3658(3) 0.0374(11) Uani 1 1 d U . .
C31 C 0.4171(3) 0.65425(15) -0.0330(2) 0.0420(12) Uani 1 1 d U . .
H31A H 0.4215 0.6668 -0.0668 0.050 Uiso 1 1 calc R . .
C60 C 0.3439(3) 0.73398(14) 0.4431(3) 0.0438(12) Uani 1 1 d U . .
H60A H 0.3315 0.7418 0.4787 0.053 Uiso 1 1 calc R . .
C98 C 0.6460(3) 0.34061(14) 0.3132(3) 0.0397(11) Uani 1 1 d U . .
H98A H 0.6279 0.3505 0.2813 0.048 Uiso 1 1 calc R . .
C20 C 0.5766(4) 0.48197(18) 0.1408(3) 0.0612(14) Uani 1 1 d U A .
H20A H 0.5775 0.4635 0.1671 0.073 Uiso 1 1 calc R . .
C89 C 0.5418(3) 0.45606(13) 0.2882(2) 0.0372(11) Uani 1 1 d U . .
H89A H 0.5218 0.4365 0.2732 0.045 Uiso 1 1 calc R . .
C24 C 0.4078(3) 0.48458(15) 0.1228(3) 0.0532(14) Uani 1 1 d U . .
H24A H 0.4316 0.4662 0.1364 0.064 Uiso 1 1 calc R . .
C59 C 0.3439(3) 0.75729(14) 0.3970(3) 0.0458(12) Uani 1 1 d U . .
H59A H 0.3308 0.7806 0.4016 0.055 Uiso 1 1 calc R . .
C14 C 0.6567(3) 0.6320(2) 0.0101(3) 0.0674(15) Uani 1 1 d U A .
H14A H 0.6896 0.6266 -0.0123 0.081 Uiso 1 1 calc R . .
C48 C 0.7096(4) 0.6964(2) 0.1230(4) 0.0713(15) Uani 1 1 d U A .
H48A H 0.7418 0.6951 0.0981 0.086 Uiso 1 1 calc R . .
C93 C 0.6984(3) 0.31141(14) 0.4091(3) 0.0406(11) Uani 1 1 d U . .
H93A H 0.7153 0.3013 0.4413 0.049 Uiso 1 1 calc R . .
C78 C 0.3113(3) 0.47606(17) 0.2564(3) 0.0561(14) Uani 1 1 d U . .
H78A H 0.3073 0.4514 0.2576 0.067 Uiso 1 1 calc R . .
C50 C 0.6754(3) 0.7262(2) 0.1241(4) 0.0666(15) Uani 1 1 d U . .
H50A H 0.6834 0.7450 0.0996 0.080 Uiso 1 1 calc R A .
C79 C 0.2750(3) 0.49607(15) 0.2221(3) 0.0499(13) Uani 1 1 d U . .
H79A H 0.2454 0.4849 0.2008 0.060 Uiso 1 1 calc R . .
C42 C 0.5068(3) 0.75638(15) 0.4379(3) 0.0513(13) Uani 1 1 d U . .
H42A H 0.4858 0.7674 0.4670 0.062 Uiso 1 1 calc R . .
C26 C 0.3241(3) 0.50398(16) 0.0686(3) 0.0514(13) Uani 1 1 d U . .
H26A H 0.2916 0.4985 0.0458 0.062 Uiso 1 1 calc R . .
C35 C 0.6014(3) 0.60093(19) 0.4311(3) 0.0606(14) Uani 1 1 d U . .
H35A H 0.5771 0.5859 0.4100 0.073 Uiso 1 1 calc R . .
C25 C 0.3603(3) 0.47703(16) 0.0895(3) 0.0533(13) Uani 1 1 d U . .
H25A H 0.3518 0.4535 0.0804 0.064 Uiso 1 1 calc R . .
C38 C 0.6669(4) 0.6434(3) 0.5009(4) 0.0897(19) Uani 1 1 d U . .
H38A H 0.6861 0.6574 0.5278 0.108 Uiso 1 1 calc R . .
C39 C 0.6260(4) 0.6587(2) 0.4632(4) 0.0736(14) Uani 1 1 d U . .
H39A H 0.6198 0.6832 0.4633 0.088 Uiso 1 1 calc R . .
B1 B 0.4903(4) 0.3752(3) 0.2048(4) 0.058(7) Uani 0.497(16) 1 d PD B 1
F1 F 0.5115(8) 0.3714(3) 0.2558(6) 0.190(15) Uani 0.497(16) 1 d PD B 1
F2 F 0.4618(7) 0.3466(2) 0.1901(5) 0.117(8) Uani 0.497(16) 1 d PD B 1
F3 F 0.4544(8) 0.4022(3) 0.2038(8) 0.130(8) Uani 0.497(16) 1 d PD B 1
F4 F 0.5339(7) 0.3807(8) 0.1696(7) 0.34(3) Uani 0.497(16) 1 d PD B 1
B1' B 0.5035(4) 0.36786(18) 0.2040(3) 0.047(5) Uani 0.503(16) 1 d PD B 2
F1' F 0.5184(4) 0.37155(19) 0.2600(3) 0.038(3) Uani 0.503(16) 1 d PD B 2
F2' F 0.4448(4) 0.3588(5) 0.1995(5) 0.180(11) Uani 0.503(16) 1 d PD B 2
F3' F 0.5133(8) 0.3993(2) 0.1762(4) 0.105(8) Uani 0.503(16) 1 d PD B 2
F4' F 0.5375(5) 0.3417(2) 0.1798(4) 0.089(4) Uani 0.503(16) 1 d PD B 2

loop_
_atom_site_aniso_label
_atom_site_aniso_U_11
_atom_site_aniso_U_22
_atom_site_aniso_U_33
_atom_site_aniso_U_23
_atom_site_aniso_U_13
_atom_site_aniso_U_12
Cu1 0.0304(4) 0.0187(3) 0.0246(4) -0.0017(3) -0.0020(3) 0.0017(3)
Cu3 0.0320(4) 0.0148(3) 0.0196(3) 0.0002(2) -0.0041(3) 0.0015(3)
Cu2 0.0352(4) 0.0197(3) 0.0303(4) -0.0007(3) -0.0053(3) -0.0017(3)
P8 0.0359(7) 0.0149(5) 0.0213(6) -0.0019(4) -0.0041(5) 0.0028(5)
P9 0.0312(6) 0.0204(6) 0.0204(6) -0.0007(4) -0.0025(5) -0.0008(5)
P5 0.0324(6) 0.0180(5) 0.0199(6) -0.0010(4) -0.0031(5) 0.0013(5)
P7 0.0388(7) 0.0234(6) 0.0252(6) 0.0026(5) -0.0096(5) -0.0049(5)
P6 0.0303(7) 0.0268(6) 0.0459(8) -0.0019(6) -0.0095(6) 0.0038(5)
C1 0.048(3) 0.050(3) 0.061(3) -0.004(3) -0.015(3) 0.006(2)
C2 0.060(3) 0.056(3) 0.065(3) -0.004(3) -0.021(3) 0.008(3)
C3 0.063(3) 0.060(3) 0.069(3) -0.006(3) -0.020(3) 0.009(3)
C4 0.057(3) 0.061(3) 0.065(3) -0.011(3) -0.019(3) 0.011(3)
C5 0.060(3) 0.063(3) 0.068(3) -0.006(3) -0.020(3) 0.005(3)
C6 0.056(3) 0.055(3) 0.065(3) -0.006(3) -0.019(3) 0.005(3)
P4 0.0312(6) 0.0247(6) 0.0262(6) 0.0024(5) 0.0010(5) 0.0042(5)
C1A 0.050(3) 0.051(3) 0.061(3) -0.002(3) -0.015(3) 0.005(3)
C2A 0.054(3) 0.055(3) 0.062(3) 0.001(3) -0.017(3) 0.003(3)
C3A 0.054(3) 0.058(3) 0.064(3) 0.000(3) -0.016(3) 0.005(3)
C4A 0.059(3) 0.063(3) 0.070(3) -0.001(3) -0.019(3) 0.005(3)
C5A 0.063(3) 0.067(3) 0.073(3) 0.002(3) -0.017(3) 0.000(3)
C6A 0.060(3) 0.064(3) 0.070(3) 0.002(3) -0.015(3) 0.000(3)
N122 0.044(2) 0.0170(19) 0.036(2) 0.0028(17) 0.005(2) 0.0090(18)
N120 0.057(3) 0.017(2) 0.027(2) 0.0016(17) -0.011(2) -0.0065(19)
N121 0.118(6) 0.026(3) 0.029(3) 0.004(2) 0.011(3) -0.019(3)
N123 0.036(3) 0.026(2) 0.075(4) 0.004(3) 0.008(2) 0.004(2)
O114 0.037(2) 0.0284(19) 0.063(3) 0.0065(18) 0.0006(19) 0.0060(16)
O119 0.140(6) 0.040(3) 0.079(4) 0.008(3) -0.018(4) -0.047(3)
O117 0.062(2) 0.0220(17) 0.0260(18) 0.0048(14) -0.0098(17) -0.0080(16)
O118 0.138(5) 0.023(2) 0.039(2) 0.0041(18) 0.025(3) -0.001(3)
O116 0.069(3) 0.027(2) 0.075(3) -0.007(2) 0.010(2) 0.008(2)
O115 0.065(3) 0.031(2) 0.074(3) 0.017(2) 0.001(2) 0.0065(19)
C62 0.043(2) 0.025(2) 0.022(2) -0.0031(17) -0.0002(18) 0.0017(18)
C22 0.052(2) 0.0189(19) 0.027(2) -0.0016(17) 0.0014(19) -0.0002(18)
C74 0.037(2) 0.031(2) 0.025(2) -0.0022(17) -0.0038(18) -0.0004(18)
C16 0.056(2) 0.034(2) 0.031(2) -0.0044(19) 0.006(2) 0.009(2)
C28 0.041(2) 0.0209(19) 0.0215(19) -0.0009(16) -0.0032(18) -0.0038(17)
C105 0.047(2) 0.0190(19) 0.023(2) 0.0019(17) -0.0031(19) -0.0006(18)
C41 0.041(2) 0.034(2) 0.042(2) -0.0002(19) -0.0037(19) 0.0091(19)
C40 0.058(2) 0.027(2) 0.032(2) 0.0019(18) -0.014(2) -0.010(2)
C110 0.051(2) 0.017(2) 0.022(2) 0.0037(17) 0.0021(19) -0.0052(18)
C34 0.054(2) 0.049(2) 0.051(2) 0.012(2) -0.020(2) -0.008(2)
C72 0.040(2) 0.049(3) 0.036(2) -0.004(2) 0.007(2) -0.001(2)
C88 0.042(2) 0.020(2) 0.033(2) 0.0040(18) 0.007(2) 0.0084(18)
C84 0.043(2) 0.020(2) 0.031(2) 0.0014(17) -0.0027(19) 0.0026(18)
C56 0.047(2) 0.0196(18) 0.0265(19) -0.0040(17) -0.0069(18) 0.0037(17)
C71 0.045(3) 0.049(3) 0.039(3) -0.009(2) 0.003(2) 0.009(2)
C85 0.044(2) 0.020(2) 0.031(2) 0.0035(18) 0.0020(19) 0.0067(18)
C10 0.040(2) 0.040(2) 0.044(2) 0.010(2) 0.006(2) 0.003(2)
C45 0.069(3) 0.035(2) 0.038(2) 0.001(2) -0.009(2) -0.012(2)
C18 0.085(3) 0.051(3) 0.037(3) -0.013(2) 0.003(3) 0.008(3)
C109 0.052(3) 0.021(2) 0.027(2) 0.0048(18) 0.003(2) -0.005(2)
C77 0.064(3) 0.039(3) 0.063(3) 0.020(2) -0.014(3) -0.006(2)
C83 0.039(2) 0.021(2) 0.034(2) 0.0003(18) -0.0042(19) 0.0015(18)
C100 0.038(2) 0.020(2) 0.024(2) 0.0004(17) -0.0022(18) 0.0010(17)
C75 0.044(2) 0.024(2) 0.030(2) 0.0044(17) -0.0039(19) -0.0046(18)
C101 0.037(2) 0.0194(19) 0.030(2) 0.0036(17) -0.0020(18) 0.0026(17)
C106 0.043(2) 0.0183(19) 0.030(2) -0.0002(17) -0.0032(19) 0.0019(18)
C107 0.043(2) 0.0191(19) 0.024(2) 0.0016(17) 0.0015(19) -0.0026(18)
C99 0.038(2) 0.021(2) 0.026(2) 0.0016(17) -0.0058(18) 0.0019(18)
C91 0.038(2) 0.024(2) 0.040(2) 0.0062(19) 0.011(2) 0.0058(19)
C112 0.062(3) 0.031(2) 0.040(3) 0.003(2) -0.004(2) -0.017(2)
C23 0.063(2) 0.026(2) 0.040(2) 0.0044(18) -0.001(2) 0.0022(19)
C46 0.036(2) 0.039(2) 0.061(2) 0.002(2) -0.002(2) 0.0000(19)
C103 0.050(2) 0.019(2) 0.027(2) -0.0008(18) -0.007(2) 0.0002(19)
C63 0.044(2) 0.029(2) 0.041(2) 0.002(2) 0.001(2) -0.001(2)
C30 0.061(3) 0.027(2) 0.034(2) 0.007(2) -0.002(2) 0.000(2)
C87 0.041(2) 0.024(2) 0.040(2) 0.0024(19) 0.000(2) 0.0057(19)
C102 0.048(2) 0.0213(18) 0.028(2) 0.0052(17) -0.0043(18) 0.0020(18)
C51 0.050(3) 0.036(2) 0.063(3) 0.009(2) 0.007(2) -0.001(2)
C113 0.068(3) 0.020(2) 0.031(2) 0.0066(19) 0.006(2) -0.010(2)
C44 0.077(3) 0.035(3) 0.044(3) 0.007(2) -0.008(3) -0.012(2)
C11 0.042(2) 0.040(2) 0.045(2) 0.011(2) 0.004(2) 0.003(2)
C52 0.041(2) 0.034(2) 0.051(2) 0.004(2) 0.001(2) 0.000(2)
C1B 0.065(2) 0.032(2) 0.039(2) -0.0049(19) -0.010(2) -0.008(2)
C70 0.043(2) 0.041(2) 0.037(2) -0.010(2) -0.003(2) 0.008(2)
C108 0.044(2) 0.019(2) 0.026(2) 0.0034(17) -0.0030(19) -0.0006(18)
C90 0.052(2) 0.026(2) 0.042(2) -0.0002(19) -0.006(2) 0.0070(19)
C65 0.059(3) 0.046(3) 0.044(3) 0.002(2) 0.011(2) -0.010(2)
C13 0.064(3) 0.065(3) 0.061(3) 0.025(3) 0.015(3) 0.002(3)
C19 0.106(4) 0.045(3) 0.047(3) -0.016(3) 0.004(3) 0.010(3)
C69 0.038(2) 0.033(2) 0.031(2) -0.0053(18) -0.0031(19) 0.0019(19)
C92 0.035(2) 0.025(2) 0.042(2) 0.0055(19) 0.010(2) 0.0091(19)
C64 0.059(3) 0.035(3) 0.049(3) 0.005(2) 0.001(3) -0.005(2)
C57 0.051(2) 0.0221(19) 0.027(2) -0.0024(17) -0.0029(19) 0.0056(18)
C76 0.053(2) 0.034(2) 0.045(2) 0.012(2) -0.011(2) -0.006(2)
C111 0.057(3) 0.029(2) 0.040(3) 0.007(2) -0.005(2) -0.008(2)
C82 0.045(2) 0.0223(19) 0.027(2) 0.0000(17) -0.0091(18) 0.0006(18)
C86 0.041(2) 0.021(2) 0.041(2) 0.0001(19) 0.001(2) 0.0034(19)
C80 0.047(2) 0.026(2) 0.038(2) 0.0033(18) -0.0057(19) -0.0041(18)
C43 0.078(3) 0.033(3) 0.051(3) -0.007(2) -0.015(3) -0.011(3)
C67 0.045(2) 0.036(2) 0.032(2) -0.0069(18) 0.0009(19) 0.0040(19)
C36 0.068(3) 0.069(3) 0.082(3) 0.016(3) -0.025(3) 0.008(3)
C95 0.040(2) 0.029(2) 0.047(3) 0.004(2) 0.000(2) 0.007(2)
C81 0.037(2) 0.0219(19) 0.0232(19) -0.0006(17) -0.0054(18) 0.0000(17)
C58 0.067(3) 0.026(2) 0.040(3) 0.002(2) -0.002(2) 0.010(2)
C27 0.062(3) 0.030(2) 0.035(2) -0.0024(19) -0.005(2) -0.006(2)
C333 0.062(3) 0.023(2) 0.026(2) 0.0060(18) 0.004(2) 0.000(2)
C66 0.048(3) 0.046(2) 0.041(2) -0.007(2) 0.011(2) -0.002(2)
C17 0.060(3) 0.043(2) 0.033(2) -0.005(2) 0.004(2) 0.010(2)
C97 0.047(3) 0.029(2) 0.050(3) -0.001(2) 0.010(2) 0.007(2)
C32 0.061(3) 0.039(2) 0.028(2) -0.003(2) 0.005(2) -0.006(2)
C29 0.053(3) 0.025(2) 0.028(2) 0.0026(19) 0.001(2) 0.000(2)
C73 0.039(2) 0.037(2) 0.034(2) -0.0034(19) 0.0027(19) -0.0016(19)
C61 0.058(2) 0.026(2) 0.028(2) -0.0039(18) -0.005(2) 0.006(2)
C15 0.051(3) 0.057(3) 0.057(3) 0.015(2) 0.014(2) 0.011(2)
C37 0.078(4) 0.082(4) 0.087(4) 0.027(3) -0.038(3) -0.001(3)
C47 0.050(2) 0.048(2) 0.080(3) 0.005(2) 0.012(2) 0.002(2)
C12 0.055(3) 0.051(3) 0.056(3) 0.023(2) 0.006(3) 0.005(2)
C33 0.054(2) 0.026(2) 0.030(2) -0.0013(18) 0.001(2) 0.001(2)
C21 0.078(3) 0.036(2) 0.035(2) -0.004(2) 0.000(2) 0.008(2)
C96 0.038(2) 0.023(2) 0.051(3) 0.004(2) 0.010(2) 0.007(2)
C31 0.063(3) 0.034(2) 0.029(2) 0.007(2) -0.004(2) -0.009(2)
C60 0.068(3) 0.028(2) 0.035(2) -0.004(2) -0.001(2) 0.007(2)
C98 0.047(3) 0.030(2) 0.042(3) 0.004(2) 0.009(2) 0.011(2)
C20 0.094(3) 0.042(3) 0.048(3) -0.003(2) 0.000(3) 0.010(3)
C89 0.051(2) 0.019(2) 0.041(2) -0.0008(19) -0.003(2) 0.0037(19)
C24 0.078(3) 0.026(2) 0.056(3) 0.006(2) 0.008(3) 0.004(2)
C59 0.070(3) 0.024(2) 0.043(3) -0.005(2) -0.001(2) 0.011(2)
C14 0.060(3) 0.073(3) 0.069(3) 0.024(3) 0.024(3) 0.008(3)
C48 0.062(3) 0.060(3) 0.091(3) 0.010(3) 0.028(3) -0.006(3)
C93 0.043(3) 0.028(2) 0.051(3) 0.008(2) -0.001(2) 0.008(2)
C78 0.070(3) 0.034(3) 0.065(3) 0.014(2) -0.007(3) -0.010(3)
C50 0.063(3) 0.052(3) 0.085(3) 0.011(3) 0.018(3) -0.007(3)
C79 0.063(3) 0.032(2) 0.054(3) 0.004(2) -0.009(2) -0.013(2)
C42 0.075(3) 0.032(2) 0.047(3) -0.009(2) -0.009(2) -0.008(2)
C26 0.077(3) 0.035(2) 0.042(3) -0.008(2) -0.005(3) -0.014(2)
C35 0.061(3) 0.055(3) 0.066(3) 0.003(3) -0.024(3) 0.007(3)
C25 0.084(3) 0.027(2) 0.049(3) -0.006(2) 0.007(3) -0.011(2)
C38 0.086(4) 0.090(4) 0.093(4) 0.010(4) -0.042(3) -0.014(3)
C39 0.079(3) 0.067(3) 0.075(3) 0.008(3) -0.033(3) -0.008(3)
B1 0.048(11) 0.032(9) 0.094(17) 0.001(10) -0.041(10) 0.012(9)
F1 0.40(4) 0.043(11) 0.130(18) 0.002(11) -0.12(2) 0.043(14)
F2 0.24(2) 0.035(5) 0.080(8) -0.007(5) -0.086(11) -0.034(7)
F3 0.162(15) 0.056(7) 0.172(16) 0.009(8) -0.095(13) 0.022(8)
F4 0.069(10) 0.87(9) 0.082(12) 0.04(3) 0.025(9) -0.09(3)
B1' 0.043(9) 0.049(11) 0.049(11) 0.031(8) -0.006(8) 0.006(9)
F1' 0.069(5) 0.015(5) 0.030(5) -0.001(4) -0.016(4) -0.004(4)
F2' 0.033(6) 0.29(3) 0.21(2) -0.089(19) 0.009(8) -0.029(10)
F3' 0.23(2) 0.030(5) 0.049(6) 0.008(4) -0.029(9) -0.018(7)
F4' 0.105(9) 0.079(7) 0.084(8) -0.037(6) 0.034(6) -0.006(6)

loop_
_atom_type_symbol
_atom_type_description
_atom_type_scat_dispersion_real
_atom_type_scat_dispersion_imag
_atom_type_scat_source
B B 0.0090 0.0039 'International Tables Vol C Tables 4.2.6.8 and 6.1.1.4'
C C 0.0181 0.0091 'International Tables Vol C Tables 4.2.6.8 and 6.1.1.4'
Cu Cu -1.9646 0.5888 'International Tables Vol C Tables 4.2.6.8 and 6.1.1.4'
F F 0.0727 0.0534 'International Tables Vol C Tables 4.2.6.8 and 6.1.1.4'
N N 0.0311 0.0180 'International Tables Vol C Tables 4.2.6.8 and 6.1.1.4'
O O 0.0492 0.0322 'International Tables Vol C Tables 4.2.6.8 and 6.1.1.4'
P P 0.2955 0.4335 'International Tables Vol C Tables 4.2.6.8 and 6.1.1.4'
H H 0.0000 0.0000 'International Tables Vol C Tables 4.2.6.8 and 6.1.1.4'

loop_
_geom_angle_atom_site_label_1
_geom_angle_atom_site_label_2
_geom_angle_atom_site_label_3
_geom_angle
Cu3 Cu1 Cu2 57.95(3)
P5 Cu1 Cu3 96.63(4)
P5 Cu1 Cu2 152.95(4)
P5 Cu1 C83 122.70(13)
P4 Cu1 Cu3 149.38(5)
P4 Cu1 Cu2 94.60(4)
P4 Cu1 P5 112.21(5)
P4 Cu1 C83 103.59(13)
C83 Cu1 Cu3 49.34(12)
C83 Cu1 Cu2 49.50(12)
C99 Cu1 Cu3 52.69(14)
C99 Cu1 Cu2 54.75(13)
C99 Cu1 P5 103.82(14)
C99 Cu1 P4 124.84(15)
C99 Cu1 C83 89.38(17)
Cu1 Cu3 Cu2 64.82(3)
P8 Cu3 Cu1 160.97(5)
P8 Cu3 Cu2 96.61(4)
P8 Cu3 P9 105.37(5)
P9 Cu3 Cu1 93.25(4)
P9 Cu3 Cu2 158.02(4)
C83 Cu3 Cu1 61.94(15)
C83 Cu3 Cu2 54.74(14)
C83 Cu3 P8 111.74(15)
C83 Cu3 P9 115.01(14)
C83 Cu3 C99 99.9(2)
C99 Cu3 Cu1 53.47(13)
C99 Cu3 Cu2 58.07(14)
C99 Cu3 P8 114.24(14)
C99 Cu3 P9 110.90(14)
Cu3 Cu2 Cu1 57.23(2)
P7 Cu2 Cu1 152.07(5)
P7 Cu2 Cu3 94.86(4)
P7 Cu2 C99 116.13(13)
P6 Cu2 Cu1 91.63(4)
P6 Cu2 Cu3 148.68(5)
P6 Cu2 P7 116.13(6)
P6 Cu2 C99 112.80(14)
C83 Cu2 Cu1 57.36(14)
C83 Cu2 Cu3 51.01(14)
C83 Cu2 P7 105.86(15)
C83 Cu2 P6 111.66(15)
C83 Cu2 C99 91.09(18)
C99 Cu2 Cu1 49.03(12)
C99 Cu2 Cu3 50.95(13)
C62 P8 Cu3 114.79(16)
C62 P8 C82 101.9(2)
C56 P8 Cu3 123.18(17)
C56 P8 C62 103.8(2)
C56 P8 C82 103.0(2)
C82 P8 Cu3 107.63(18)
C74 P9 Cu3 114.86(16)
C74 P9 C81 102.0(2)
C75 P9 Cu3 118.89(18)
C75 P9 C74 105.1(2)
C75 P9 C81 104.9(2)
C81 P9 Cu3 109.29(17)
C22 P5 Cu1 120.57(18)
C22 P5 C28 103.2(2)
C22 P5 C81 103.5(2)
C28 P5 Cu1 113.22(16)
C28 P5 C81 104.3(2)
C81 P5 Cu1 110.44(16)
C40 P7 Cu2 117.75(18)
C40 P7 C34 104.2(3)
C40 P7 C82 106.0(3)
C34 P7 Cu2 117.0(2)
C82 P7 Cu2 110.51(17)
C82 P7 C34 99.3(3)
C1 P6 Cu2 114.2(3)
C1A P6 Cu2 121.6(4)
C1A P6 C1 7.4(5)
C1A P6 C41 100.9(4)
C41 P6 Cu2 110.5(2)
C41 P6 C1 104.5(3)
C46 P6 Cu2 118.1(2)
C46 P6 C1 104.5(4)
C46 P6 C1A 99.3(4)
C46 P6 C41 103.8(3)
C2 C1 P6 122.2(4)
C2 C1 C6 120.0
C6 C1 P6 117.7(4)
C1 C2 H2 120.0
C3 C2 C1 120.0
C3 C2 H2 120.0
C2 C3 H3 120.0
C4 C3 C2 120.0
C4 C3 H3 120.0
C3 C4 H4 120.0
C5 C4 C3 120.0
C5 C4 H4 120.0
C4 C5 C6 120.0
C1 C6 H6 120.0
C5 C6 C1 120.0
C5 C6 H6 120.0
C16 P4 Cu1 116.1(2)
C16 P4 C41 102.5(3)
C41 P4 Cu1 112.40(19)
C10 P4 Cu1 116.02(19)
C10 P4 C16 104.3(3)
C10 P4 C41 103.9(3)
C2A C1A P6 115.3(6)
C2A C1A C6A 120.0
C6A C1A P6 124.6(6)
C1A C2A H2A 120.0
C3A C2A C1A 120.0
C3A C2A H2A 120.0
C2A C3A H3A 120.0
C2A C3A C4A 120.0
C4A C3A H3A 120.0
C3A C4A H4A 120.0
C3A C4A C5A 120.0
C5A C4A H4A 120.0
C4A C5A H5A 120.0
C6A C5A C4A 120.0
C6A C5A H5A 120.0
C1A C6A H6A 120.0
C5A C6A C1A 120.0
C5A C6A H6A 120.0
C88 N122 H12A 115.8
C91 N122 H12A 115.8
C91 N122 C88 128.4(5)
C107 N120 H12B 116.7
C107 N120 C108 126.5(4)
C108 N120 H12B 116.7
O119 N121 O118 124.3(6)
O119 N121 C113 117.5(7)
O118 N121 C113 118.2(6)
O116 N123 O115 124.5(5)
O116 N123 C96 117.8(5)
O115 N123 C96 117.6(5)
C63 C62 P8 117.4(4)
C67 C62 P8 123.5(4)
C67 C62 C63 118.8(5)
C23 C22 P5 119.1(4)
C23 C22 C27 119.0(5)
C27 C22 P5 121.9(4)
C69 C74 P9 116.1(4)
C73 C74 P9 124.5(4)
C73 C74 C69 119.3(5)
C17 C16 P4 122.4(4)
C21 C16 P4 119.5(4)
C21 C16 C17 117.6(5)
C29 C28 P5 121.8(4)
C33 C28 P5 119.3(4)
C33 C28 C29 118.4(5)
C106 C105 H10A 120.0
C106 C105 C108 120.0(5)
C108 C105 H10A 120.0
P6 C41 H41A 109.7
P6 C41 H41B 109.7
P4 C41 P6 110.0(3)
P4 C41 H41A 109.7
P4 C41 H41B 109.7
H41A C41 H41B 108.2
C45 C40 P7 118.3(5)
C45 C40 C1B 117.5(5)
C1B C40 P7 124.1(4)
C109 C110 C107 117.9(5)
C111 C110 C109 120.2(5)
C111 C110 C107 121.9(5)
C35 C34 P7 118.5(5)
C35 C34 C39 117.8(6)
C39 C34 P7 122.8(5)
C71 C72 H72A 119.8
C71 C72 C73 120.3(6)
C73 C72 H72A 119.8
C87 C88 N122 123.9(5)
C89 C88 N122 117.2(5)
C89 C88 C87 118.9(4)
C83 C84 C85 175.2(6)
C57 C56 P8 119.1(4)
C57 C56 C61 118.7(4)
C61 C56 P8 122.1(4)
C72 C71 H71A 119.9
C70 C71 C72 120.2(5)
C70 C71 H71A 119.9
C90 C85 C84 119.3(5)
C86 C85 C84 122.8(5)
C86 C85 C90 117.9(5)
C11 C10 P4 118.3(4)
C11 C10 C15 119.4(5)
C15 C10 P4 122.2(5)
C40 C45 H45A 119.7
C40 C45 C44 120.7(6)
C44 C45 H45A 119.7
C19 C18 H18A 119.4
C19 C18 C17 121.2(6)
C17 C18 H18A 119.4
C110 C109 H10B 119.8
C333 C109 C110 120.4(5)
C333 C109 H10B 119.8
C76 C77 H77A 119.7
C76 C77 C78 120.6(6)
C78 C77 H77A 119.7
Cu3 C83 Cu1 68.72(15)
Cu3 C83 Cu2 74.25(16)
Cu2 C83 Cu1 73.14(15)
C84 C83 Cu1 122.6(4)
C84 C83 Cu3 157.4(5)
C84 C83 Cu2 126.3(4)
C99 C100 C101 174.4(5)
C76 C75 P9 117.9(4)
C76 C75 C80 119.2(5)
C80 C75 P9 122.9(4)
C106 C101 C100 122.7(4)
C106 C101 C102 117.8(4)
C102 C101 C100 119.3(4)
C105 C106 C101 121.5(5)
C105 C106 H10C 119.3
C101 C106 H10C 119.3
N120 C107 C110 114.5(4)
O117 C107 N120 124.2(4)
O117 C107 C110 121.3(4)
Cu1 C99 Cu2 76.22(15)
Cu3 C99 Cu1 73.83(15)
Cu3 C99 Cu2 70.98(14)
C100 C99 Cu1 132.5(4)
C100 C99 Cu3 149.1(4)
C100 C99 Cu2 124.8(4)
N122 C91 C92 115.8(5)
O114 C91 N122 124.1(5)
O114 C91 C92 120.1(5)
C113 C112 H11A 120.7
C113 C112 C111 118.6(6)
C111 C112 H11A 120.7
C22 C23 H23A 120.2
C24 C23 C22 119.6(6)
C24 C23 H23A 120.2
C52 C46 P6 118.7(5)
C52 C46 C47 117.6(6)
C47 C46 P6 123.7(5)
C102 C103 H10D 119.8
C102 C103 C108 120.3(5)
C108 C103 H10D 119.8
C62 C63 H63A 120.1
C64 C63 C62 119.8(5)
C64 C63 H63A 120.1
C29 C30 H30A 119.7
C31 C30 H30A 119.7
C31 C30 C29 120.6(5)
C88 C87 H87A 120.4
C86 C87 C88 119.3(5)
C86 C87 H87A 120.4
C101 C102 H10E 119.5
C103 C102 C101 121.0(5)
C103 C102 H10E 119.5
C52 C51 H51A 119.8
C50 C51 H51A 119.8
C50 C51 C52 120.5(6)
C112 C113 N121 118.6(6)
C112 C113 C333 122.9(5)
C333 C113 N121 118.5(6)
C45 C44 H44A 119.8
C43 C44 C45 120.4(6)
C43 C44 H44A 119.8
C10 C11 H11B 119.7
C10 C11 C12 120.6(6)
C12 C11 H11B 119.7
C46 C52 H52A 119.4
C51 C52 C46 121.1(6)
C51 C52 H52A 119.4
C40 C1B H1A 119.6
C40 C1B C42 120.8(6)
C42 C1B H1A 119.6
C71 C70 H70A 120.2
C71 C70 C69 119.7(5)
C69 C70 H70A 120.2
C105 C108 N120 123.9(4)
C105 C108 C103 119.3(4)
C103 C108 N120 116.8(4)
C85 C90 H90A 119.9
C89 C90 C85 120.2(5)
C89 C90 H90A 119.9
C64 C65 H65A 120.0
C64 C65 C66 120.0(6)
C66 C65 H65A 120.0
C12 C13 H13A 120.0
C14 C13 H13A 120.0
C14 C13 C12 120.0(6)
C18 C19 H19A 120.4
C18 C19 C20 119.1(6)
C20 C19 H19A 120.4
C74 C69 H69A 119.7
C70 C69 C74 120.6(5)
C70 C69 H69A 119.7
C95 C92 C91 118.2(5)
C95 C92 C98 119.3(5)
C98 C92 C91 122.4(5)
C63 C64 H64A 119.6
C65 C64 C63 120.8(6)
C65 C64 H64A 119.6
C56 C57 H57A 119.7
C56 C57 C58 120.5(5)
C58 C57 H57A 119.7
C77 C76 C75 120.3(6)
C77 C76 H76A 119.8
C75 C76 H76A 119.8
C110 C111 C112 119.9(6)
C110 C111 H11C 120.1
C112 C111 H11C 120.1
P8 C82 H82A 109.4
P8 C82 H82B 109.4
P7 C82 P8 111.3(3)
P7 C82 H82A 109.4
P7 C82 H82B 109.4
H82A C82 H82B 108.0
C85 C86 H86A 119.0
C87 C86 C85 122.0(5)
C87 C86 H86A 119.0
C75 C80 H80A 120.1
C79 C80 C75 119.7(5)
C79 C80 H80A 120.1
C44 C43 H43A 119.6
C44 C43 C42 120.8(6)
C42 C43 H43A 119.6
C62 C67 H67A 119.7
C62 C67 C66 120.6(5)
C66 C67 H67A 119.7
C37 C36 H36A 120.0
C37 C36 C35 120.0(8)
C35 C36 H36A 120.0
C92 C95 H95A 119.8
C92 C95 C93 120.4(6)
C93 C95 H95A 119.8
P9 C81 P5 108.0(2)
P9 C81 H81A 110.1
P9 C81 H81B 110.1
P5 C81 H81A 110.1
P5 C81 H81B 110.1
H81A C81 H81B 108.4
C57 C58 H58A 119.9
C59 C58 C57 120.2(5)
C59 C58 H58A 119.9
C22 C27 H27A 119.8
C26 C27 C22 120.5(6)
C26 C27 H27A 119.8
C109 C333 H33A 121.1
C113 C333 C109 117.9(5)
C113 C333 H33A 121.1
C65 C66 C67 119.9(6)
C65 C66 H66A 120.1
C67 C66 H66A 120.1
C16 C17 C18 120.5(6)
C16 C17 H17A 119.7
C18 C17 H17A 119.7
C96 C97 H97A 121.0
C96 C97 C98 118.1(6)
C98 C97 H97A 121.0
C33 C32 H32A 120.2
C31 C32 H32A 120.2
C31 C32 C33 119.6(5)
C28 C29 H29A 120.0
C30 C29 C28 120.1(5)
C30 C29 H29A 120.0
C74 C73 H73A 120.0
C72 C73 C74 120.0(5)
C72 C73 H73A 120.0
C56 C61 H61A 119.7
C60 C61 C56 120.7(5)
C60 C61 H61A 119.7
C10 C15 H15A 119.9
C14 C15 C10 120.2(6)
C14 C15 H15A 119.9
C36 C37 H37A 119.9
C36 C37 C38 120.2(8)
C38 C37 H37A 119.9
C46 C47 H47A 119.7
C48 C47 C46 120.5(6)
C48 C47 H47A 119.7
C11 C12 C13 119.3(6)
C11 C12 H12C 120.3
C13 C12 H12C 120.3
C28 C33 C32 121.3(5)
C28 C33 H33B 119.4
C32 C33 H33B 119.4
C16 C21 H21A 119.0
C16 C21 C20 122.0(6)
C20 C21 H21A 119.0
C97 C96 N123 118.0(5)
C97 C96 C93 123.1(5)
C93 C96 N123 119.0(5)
C30 C31 C32 120.0(5)
C30 C31 H31A 120.0
C32 C31 H31A 120.0
C61 C60 H60A 120.0
C61 C60 C59 119.9(5)
C59 C60 H60A 120.0
C92 C98 H98A 119.7
C97 C98 C92 120.6(6)
C97 C98 H98A 119.7
C19 C20 C21 119.5(7)
C19 C20 H20A 120.3
C21 C20 H20A 120.3
C88 C89 H89A 119.1
C90 C89 C88 121.7(5)
C90 C89 H89A 119.1
C23 C24 H24A 119.7
C25 C24 C23 120.5(6)
C25 C24 H24A 119.7
C58 C59 C60 119.9(5)
C58 C59 H59A 120.1
C60 C59 H59A 120.1
C13 C14 H14A 119.8
C15 C14 C13 120.4(7)
C15 C14 H14A 119.8
C47 C48 H48A 119.4
C50 C48 C47 121.1(7)
C50 C48 H48A 119.4
C95 C93 H93A 120.8
C96 C93 C95 118.4(5)
C96 C93 H93A 120.8
C77 C78 H78A 120.4
C79 C78 C77 119.3(6)
C79 C78 H78A 120.4
C51 C50 H50A 120.4
C48 C50 C51 119.2(7)
C48 C50 H50A 120.4
C80 C79 H79A 119.6
C78 C79 C80 120.8(6)
C78 C79 H79A 119.6
C1B C42 H42A 120.1
C43 C42 C1B 119.9(6)
C43 C42 H42A 120.1
C27 C26 H26A 120.2
C27 C26 C25 119.6(6)
C25 C26 H26A 120.2
C34 C35 C36 121.1(7)
C34 C35 H35A 119.4
C36 C35 H35A 119.4
C24 C25 C26 120.9(6)
C24 C25 H25A 119.6
C26 C25 H25A 119.6
C37 C38 H38A 120.0
C37 C38 C39 119.9(8)
C39 C38 H38A 120.0
C34 C39 C38 119.5(8)
C34 C39 H39A 120.3
C38 C39 H39A 120.3
F1 B1 F2 109.6(3)
F1 B1 F3 109.4(3)
F2 B1 F3 109.6(3)
F4 B1 F1 109.5(3)
F4 B1 F2 109.4(3)
F4 B1 F3 109.4(3)
F1' B1' F2' 109.6(3)
F1' B1' F3' 109.6(3)
F1' B1' F4' 109.7(3)
F2' B1' F3' 109.4(3)
F2' B1' F4' 109.2(3)
F3' B1' F4' 109.4(3)

loop_
_geom_bond_atom_site_label_1
_geom_bond_atom_site_label_2
_geom_bond_distance
Cu1 Cu3 2.5438(9)
Cu1 Cu2 2.7378(10)
Cu1 P5 2.2946(14)
Cu1 P4 2.2605(14)
Cu1 C83 2.409(5)
Cu1 C99 2.128(5)
Cu3 Cu2 2.5644(10)
Cu3 P8 2.2822(13)
Cu3 P9 2.2835(14)
Cu3 C83 2.071(5)
Cu3 C99 2.107(5)
Cu2 P7 2.2978(14)
Cu2 P6 2.2677(16)
Cu2 C83 2.176(5)
Cu2 C99 2.302(5)
P8 C62 1.837(5)
P8 C56 1.824(5)
P8 C82 1.841(5)
P9 C74 1.832(5)
P9 C75 1.816(5)
P9 C81 1.835(5)
P5 C22 1.824(5)
P5 C28 1.833(5)
P5 C81 1.838(5)
P7 C40 1.825(5)
P7 C34 1.832(6)
P7 C82 1.828(6)
P6 C1 1.870(5)
P6 C1A 1.822(7)
P6 C41 1.841(6)
P6 C46 1.817(6)
C1 C2 1.3900
C1 C6 1.3900
C2 H2 0.9300
C2 C3 1.3900
C3 H3 0.9300
C3 C4 1.3900
C4 H4 0.9300
C4 C5 1.3900
C5 C6 1.3900
C6 H6 0.9300
P4 C16 1.828(5)
P4 C41 1.838(6)
P4 C10 1.819(6)
C1A C2A 1.3900
C1A C6A 1.3900
C2A H2A 0.9300
C2A C3A 1.3900
C3A H3A 0.9300
C3A C4A 1.3900
C4A H4A 0.9300
C4A C5A 1.3900
C5A H5A 0.9300
C5A C6A 1.3900
C6A H6A 0.9300
N122 H12A 0.8600
N122 C88 1.416(6)
N122 C91 1.354(7)
N120 H12B 0.8600
N120 C107 1.359(6)
N120 C108 1.417(6)
N121 O119 1.224(9)
N121 O118 1.232(8)
N121 C113 1.476(7)
N123 O116 1.224(7)
N123 O115 1.235(7)
N123 C96 1.485(7)
O114 C91 1.223(7)
O117 C107 1.218(6)
C62 C63 1.400(7)
C62 C67 1.383(8)
C22 C23 1.394(8)
C22 C27 1.398(8)
C74 C69 1.397(7)
C74 C73 1.391(8)
C16 C17 1.381(8)
C16 C21 1.379(8)
C28 C29 1.401(7)
C28 C33 1.382(7)
C105 H10A 0.9300
C105 C106 1.382(7)
C105 C108 1.389(7)
C41 H41A 0.9700
C41 H41B 0.9700
C40 C45 1.380(8)
C40 C1B 1.390(9)
C110 C109 1.393(8)
C110 C107 1.501(6)
C110 C111 1.385(8)
C34 C35 1.376(9)
C34 C39 1.384(10)
C72 H72A 0.9300
C72 C71 1.389(9)
C72 C73 1.389(8)
C88 C87 1.402(8)
C88 C89 1.384(8)
C84 C85 1.444(7)
C84 C83 1.207(7)
C56 C57 1.387(7)
C56 C61 1.405(7)
C71 H71A 0.9300
C71 C70 1.382(9)
C85 C90 1.404(8)
C85 C86 1.393(8)
C10 C11 1.380(8)
C10 C15 1.393(9)
C45 H45A 0.9300
C45 C44 1.400(9)
C18 H18A 0.9300
C18 C19 1.363(10)
C18 C17 1.385(9)
C109 H10B 0.9300
C109 C333 1.388(7)
C77 H77A 0.9300
C77 C76 1.379(8)
C77 C78 1.386(10)
C100 C101 1.436(7)
C100 C99 1.219(7)
C75 C76 1.385(8)
C75 C80 1.392(8)
C101 C106 1.394(7)
C101 C102 1.406(7)
C106 H10C 0.9300
C91 C92 1.507(7)
C112 H11A 0.9300
C112 C113 1.371(9)
C112 C111 1.394(8)
C23 H23A 0.9300
C23 C24 1.393(8)
C46 C52 1.386(8)
C46 C47 1.393(9)
C103 H10D 0.9300
C103 C102 1.373(7)
C103 C108 1.400(7)
C63 H63A 0.9300
C63 C64 1.387(8)
C30 H30A 0.9300
C30 C29 1.385(7)
C30 C31 1.374(8)
C87 H87A 0.9300
C87 C86 1.388(7)
C102 H10E 0.9300
C51 H51A 0.9300
C51 C52 1.383(8)
C51 C50 1.376(10)
C113 C333 1.385(9)
C44 H44A 0.9300
C44 C43 1.345(10)
C11 H11B 0.9300
C11 C12 1.386(8)
C52 H52A 0.9300
C1B H1A 0.9300
C1B C42 1.400(8)
C70 H70A 0.9300
C70 C69 1.390(8)
C90 H90A 0.9300
C90 C89 1.376(7)
C65 H65A 0.9300
C65 C64 1.365(9)
C65 C66 1.380(9)
C13 H13A 0.9300
C13 C12 1.394(10)
C13 C14 1.379(10)
C19 H19A 0.9300
C19 C20 1.377(10)
C69 H69A 0.9300
C92 C95 1.382(8)
C92 C98 1.397(8)
C64 H64A 0.9300
C57 H57A 0.9300
C57 C58 1.387(7)
C76 H76A 0.9300
C111 H11C 0.9300
C82 H82A 0.9700
C82 H82B 0.9700
C86 H86A 0.9300
C80 H80A 0.9300
C80 C79 1.391(8)
C43 H43A 0.9300
C43 C42 1.350(10)
C67 H67A 0.9300
C67 C66 1.388(8)
C36 H36A 0.9300
C36 C37 1.332(12)
C36 C35 1.384(10)
C95 H95A 0.9300
C95 C93 1.385(7)
C81 H81A 0.9700
C81 H81B 0.9700
C58 H58A 0.9300
C58 C59 1.382(8)
C27 H27A 0.9300
C27 C26 1.376(8)
C333 H33A 0.9300
C66 H66A 0.9300
C17 H17A 0.9300
C97 H97A 0.9300
C97 C96 1.366(8)
C97 C98 1.383(8)
C32 H32A 0.9300
C32 C33 1.388(8)
C32 C31 1.379(8)
C29 H29A 0.9300
C73 H73A 0.9300
C61 H61A 0.9300
C61 C60 1.376(7)
C15 H15A 0.9300
C15 C14 1.373(9)
C37 H37A 0.9300
C37 C38 1.363(13)
C47 H47A 0.9300
C47 C48 1.389(10)
C12 H12C 0.9300
C33 H33B 0.9300
C21 H21A 0.9300
C21 C20 1.383(9)
C96 C93 1.372(8)
C31 H31A 0.9300
C60 H60A 0.9300
C60 C59 1.392(8)
C98 H98A 0.9300
C20 H20A 0.9300
C89 H89A 0.9300
C24 H24A 0.9300
C24 C25 1.353(10)
C59 H59A 0.9300
C14 H14A 0.9300
C48 H48A 0.9300
C48 C50 1.358(11)
C93 H93A 0.9300
C78 H78A 0.9300
C78 C79 1.371(9)
C50 H50A 0.9300
C79 H79A 0.9300
C42 H42A 0.9300
C26 H26A 0.9300
C26 C25 1.387(10)
C35 H35A 0.9300
C25 H25A 0.9300
C38 H38A 0.9300
C38 C39 1.399(11)
C39 H39A 0.9300
B1 F1 1.298(8)
B1 F2 1.297(8)
B1 F3 1.297(8)
B1 F4 1.297(8)
B1' F1' 1.366(6)
B1' F2' 1.366(6)
B1' F3' 1.366(6)
B1' F4' 1.366(6)

loop_
_geom_torsion_atom_site_label_1
_geom_torsion_atom_site_label_2
_geom_torsion_atom_site_label_3
_geom_torsion_atom_site_label_4
_geom_torsion
Cu1 Cu3 Cu2 P7 -178.80(4)
Cu1 Cu3 Cu2 P6 -6.92(9)
Cu1 Cu3 Cu2 C83 -72.29(18)
Cu1 Cu3 Cu2 C99 61.19(16)
Cu1 Cu3 P8 C62 -153.6(2)
Cu1 Cu3 P8 C56 78.5(3)
Cu1 Cu3 P8 C82 -40.9(2)
Cu1 Cu3 P9 C74 -150.54(18)
Cu1 Cu3 P9 C75 83.7(2)
Cu1 Cu3 P9 C81 -36.59(17)
Cu1 Cu3 C83 Cu2 77.66(12)
Cu1 Cu3 C83 C84 -124.8(12)
Cu1 Cu3 C99 Cu2 -80.66(12)
Cu1 Cu3 C99 C100 152.5(9)
Cu1 Cu2 P7 C40 -105.2(2)
Cu1 Cu2 P7 C34 129.4(2)
Cu1 Cu2 P7 C82 16.8(2)
Cu1 Cu2 P6 C1 -152.3(3)
Cu1 Cu2 P6 C1A -152.7(4)
Cu1 Cu2 P6 C41 -34.9(2)
Cu1 Cu2 P6 C46 84.3(2)
Cu1 Cu2 C83 Cu3 -72.03(12)
Cu1 Cu2 C83 C84 118.5(6)
Cu1 Cu2 C99 Cu3 77.37(13)
Cu1 Cu2 C99 C100 -132.6(5)
Cu1 P5 C22 C23 2.7(5)
Cu1 P5 C22 C27 -179.3(4)
Cu1 P5 C28 C29 -86.7(4)
Cu1 P5 C28 C33 85.8(4)
Cu1 P5 C81 P9 -41.6(3)
Cu1 P4 C16 C17 100.5(5)
Cu1 P4 C16 C21 -71.0(6)
Cu1 P4 C41 P6 -41.0(3)
Cu1 P4 C10 C11 6.0(6)
Cu1 P4 C10 C15 -173.9(5)
Cu3 Cu1 Cu2 P7 2.56(9)
Cu3 Cu1 Cu2 P6 176.41(5)
Cu3 Cu1 Cu2 C83 61.55(17)
Cu3 Cu1 Cu2 C99 -64.33(17)
Cu3 Cu1 P5 C22 -106.3(2)
Cu3 Cu1 P5 C28 130.83(17)
Cu3 Cu1 P5 C81 14.35(17)
Cu3 Cu1 P4 C16 107.0(2)
Cu3 Cu1 P4 C41 -10.6(2)
Cu3 Cu1 P4 C10 -130.0(2)
Cu3 Cu1 C83 Cu2 -79.27(13)
Cu3 Cu1 C83 C84 158.0(6)
Cu3 Cu1 C99 Cu2 73.84(12)
Cu3 Cu1 C99 C100 -161.2(6)
Cu3 Cu2 P7 C40 -103.0(2)
Cu3 Cu2 P7 C34 131.6(2)
Cu3 Cu2 P7 C82 18.91(18)
Cu3 Cu2 P6 C1 -146.5(3)
Cu3 Cu2 P6 C1A -146.9(4)
Cu3 Cu2 P6 C41 -29.1(2)
Cu3 Cu2 P6 C46 90.1(3)
Cu3 Cu2 C83 Cu1 72.03(12)
Cu3 Cu2 C83 C84 -169.5(6)
Cu3 Cu2 C99 Cu1 -77.37(13)
Cu3 Cu2 C99 C100 150.0(5)
Cu3 P8 C62 C63 59.9(4)
Cu3 P8 C62 C67 -113.6(4)
Cu3 P8 C56 C57 -6.2(5)
Cu3 P8 C56 C61 175.8(4)
Cu3 P8 C82 P7 47.6(3)
Cu3 P9 C74 C69 45.5(4)
Cu3 P9 C74 C73 -129.9(4)
Cu3 P9 C75 C76 14.8(5)
Cu3 P9 C75 C80 -163.5(4)
Cu3 P9 C81 P5 52.4(2)
Cu2 Cu1 Cu3 P8 13.23(13)
Cu2 Cu1 Cu3 P9 -178.54(4)
Cu2 Cu1 Cu3 C83 -61.82(16)
Cu2 Cu1 Cu3 C99 67.72(17)
Cu2 Cu1 P5 C22 -125.0(2)
Cu2 Cu1 P5 C28 112.10(19)
Cu2 Cu1 P5 C81 -4.4(2)
Cu2 Cu1 P4 C16 131.6(2)
Cu2 Cu1 P4 C41 14.0(2)
Cu2 Cu1 P4 C10 -105.4(2)
Cu2 Cu1 C83 Cu3 79.27(13)
Cu2 Cu1 C83 C84 -122.7(5)
Cu2 Cu1 C99 Cu3 -73.84(12)
Cu2 Cu1 C99 C100 124.9(6)
Cu2 Cu3 P8 C62 -141.53(18)
Cu2 Cu3 P8 C56 90.5(2)
Cu2 Cu3 P8 C82 -28.86(17)
Cu2 Cu3 P9 C74 -154.1(2)
Cu2 Cu3 P9 C75 80.2(2)
Cu2 Cu3 P9 C81 -40.1(2)
Cu2 Cu3 C83 Cu1 -77.66(12)
Cu2 Cu3 C83 C84 157.5(13)
Cu2 Cu3 C99 Cu1 80.66(12)
Cu2 Cu3 C99 C100 -126.8(8)
Cu2 P7 C40 C45 -30.3(6)
Cu2 P7 C40 C1B 145.4(4)
Cu2 P7 C34 C35 -54.7(7)
Cu2 P7 C34 C39 136.2(6)
Cu2 P7 C82 P8 -43.5(3)
Cu2 P6 C1 C2 113.6(5)
Cu2 P6 C1 C6 -70.3(5)
Cu2 P6 C1A C2A 56.2(7)
Cu2 P6 C1A C6A -127.1(6)
Cu2 P6 C41 P4 51.7(3)
Cu2 P6 C46 C52 12.7(6)
Cu2 P6 C46 C47 -165.7(5)
P8 Cu3 Cu2 Cu1 -175.69(4)
P8 Cu3 Cu2 P7 5.51(5)
P8 Cu3 Cu2 P6 177.39(9)
P8 Cu3 Cu2 C83 112.01(18)
P8 Cu3 Cu2 C99 -114.50(16)
P8 Cu3 P9 C74 25.51(19)
P8 Cu3 P9 C75 -100.3(2)
P8 Cu3 P9 C81 139.46(17)
P8 Cu3 C83 Cu1 -160.18(6)
P8 Cu3 C83 Cu2 -82.51(13)
P8 Cu3 C83 C84 75.0(12)
P8 Cu3 C99 Cu1 163.08(7)
P8 Cu3 C99 Cu2 82.42(12)
P8 Cu3 C99 C100 -44.4(8)
P8 C62 C63 C64 -177.1(4)
P8 C62 C67 C66 176.2(4)
P8 C56 C57 C58 -179.2(5)
P8 C56 C61 C60 -179.4(5)
P9 Cu3 Cu2 Cu1 3.91(11)
P9 Cu3 Cu2 P7 -174.89(11)
P9 Cu3 Cu2 P6 -3.01(17)
P9 Cu3 Cu2 C83 -68.4(2)
P9 Cu3 Cu2 C99 65.10(19)
P9 Cu3 P8 C62 38.62(19)
P9 Cu3 P8 C56 -89.4(2)
P9 Cu3 P8 C82 151.29(17)
P9 Cu3 C83 Cu1 79.76(12)
P9 Cu3 C83 Cu2 157.42(7)
P9 Cu3 C83 C84 -45.0(12)
P9 Cu3 C99 Cu1 -78.04(13)
P9 Cu3 C99 Cu2 -158.70(6)
P9 Cu3 C99 C100 74.5(8)
P9 C74 C69 C70 -174.6(4)
P9 C74 C73 C72 175.5(4)
P9 C75 C76 C77 -177.7(5)
P9 C75 C80 C79 177.7(5)
P5 Cu1 Cu3 Cu2 -170.07(4)
P5 Cu1 Cu3 P8 -156.85(13)
P5 Cu1 Cu3 P9 11.39(5)
P5 Cu1 Cu3 C83 128.11(16)
P5 Cu1 Cu3 C99 -102.35(17)
P5 Cu1 Cu2 Cu3 22.11(9)
P5 Cu1 Cu2 P7 24.68(15)
P5 Cu1 Cu2 P6 -161.48(10)
P5 Cu1 Cu2 C83 83.67(19)
P5 Cu1 Cu2 C99 -42.21(19)
P5 Cu1 P4 C16 -52.1(2)
P5 Cu1 P4 C41 -169.7(2)
P5 Cu1 P4 C10 70.9(2)
P5 Cu1 C83 Cu3 -68.24(15)
P5 Cu1 C83 Cu2 -147.51(8)
P5 Cu1 C83 C84 89.8(5)
P5 Cu1 C99 Cu3 87.82(11)
P5 Cu1 C99 Cu2 161.66(8)
P5 Cu1 C99 C100 -73.4(6)
P5 C22 C23 C24 178.8(5)
P5 C22 C27 C26 -178.5(5)
P5 C28 C29 C30 173.1(4)
P5 C28 C33 C32 -173.0(4)
P7 Cu2 P6 C1 24.5(3)
P7 Cu2 P6 C1A 24.1(4)
P7 Cu2 P6 C41 141.9(2)
P7 Cu2 P6 C46 -98.9(2)
P7 Cu2 C83 Cu1 155.33(7)
P7 Cu2 C83 Cu3 83.30(13)
P7 Cu2 C83 C84 -86.2(5)
P7 Cu2 C99 Cu1 -151.32(8)
P7 Cu2 C99 Cu3 -73.95(13)
P7 Cu2 C99 C100 76.0(5)
P7 C40 C45 C44 176.7(5)
P7 C40 C1B C42 -174.8(5)
P7 C34 C35 C36 -178.5(7)
P7 C34 C39 C38 175.7(7)
P6 Cu2 P7 C40 81.7(2)
P6 Cu2 P7 C34 -43.7(2)
P6 Cu2 P7 C82 -156.39(17)
P6 Cu2 C83 Cu1 -77.40(12)
P6 Cu2 C83 Cu3 -149.43(9)
P6 Cu2 C83 C84 41.1(6)
P6 Cu2 C99 Cu1 71.08(14)
P6 Cu2 C99 Cu3 148.45(8)
P6 Cu2 C99 C100 -61.6(5)
P6 C1 C2 C3 176.0(7)
P6 C1 C6 C5 -176.1(7)
P6 C1A C2A C3A 176.8(9)
P6 C1A C6A C5A -176.5(10)
P6 C46 C52 C51 -179.5(5)
P6 C46 C47 C48 178.6(6)
C1 P6 C1A C2A 53(4)
C1 P6 C1A C6A -130(4)
C1 P6 C41 P4 174.9(4)
C1 P6 C46 C52 -115.4(5)
C1 P6 C46 C47 66.2(7)
C1 C2 C3 C4 0.0
C2 C1 C6 C5 0.0
C2 C3 C4 C5 0.0
C3 C4 C5 C6 0.0
C4 C5 C6 C1 0.0
C6 C1 C2 C3 0.0
P4 Cu1 Cu3 Cu2 29.32(9)
P4 Cu1 Cu3 P8 42.54(17)
P4 Cu1 Cu3 P9 -149.22(9)
P4 Cu1 Cu3 C83 -32.50(18)
P4 Cu1 Cu3 C99 97.04(19)
P4 Cu1 Cu2 Cu3 -165.51(4)
P4 Cu1 Cu2 P7 -162.95(9)
P4 Cu1 Cu2 P6 10.90(5)
P4 Cu1 Cu2 C83 -103.96(17)
P4 Cu1 Cu2 C99 130.16(17)
P4 Cu1 P5 C22 63.2(2)
P4 Cu1 P5 C28 -59.69(18)
P4 Cu1 P5 C81 -176.17(16)
P4 Cu1 C83 Cu3 163.65(9)
P4 Cu1 C83 Cu2 84.38(12)
P4 Cu1 C83 C84 -38.3(5)
P4 Cu1 C99 Cu3 -141.99(9)
P4 Cu1 C99 Cu2 -68.15(16)
P4 Cu1 C99 C100 56.8(6)
P4 C16 C17 C18 -175.0(5)
P4 C16 C21 C20 172.0(6)
P4 C10 C11 C12 -179.9(5)
P4 C10 C15 C14 179.6(6)
C1A P6 C1 C2 -69(4)
C1A P6 C1 C6 107(4)
C1A P6 C41 P4 -178.4(4)
C1A P6 C46 C52 -120.9(6)
C1A P6 C46 C47 60.7(7)
C1A C2A C3A C4A 0.0
C2A C1A C6A C5A 0.0
C2A C3A C4A C5A 0.0
C3A C4A C5A C6A 0.0
C4A C5A C6A C1A 0.0
C6A C1A C2A C3A 0.0
N122 C88 C87 C86 -178.3(5)
N122 C88 C89 C90 178.3(5)
N122 C91 C92 C95 -155.1(5)
N122 C91 C92 C98 25.4(7)
N121 C113 C333 C109 -177.6(5)
N123 C96 C93 C95 -179.3(5)
O114 C91 C92 C95 23.6(8)
O114 C91 C92 C98 -156.0(5)
O119 N121 C113 C112 7.1(8)
O119 N121 C113 C333 -174.2(6)
O118 N121 C113 C112 -172.1(5)
O118 N121 C113 C333 6.6(8)
O116 N123 C96 C97 21.6(7)
O116 N123 C96 C93 -158.6(5)
O115 N123 C96 C97 -157.2(5)
O115 N123 C96 C93 22.6(8)
C62 P8 C56 C57 -138.7(4)
C62 P8 C56 C61 43.3(5)
C62 P8 C82 P7 168.7(3)
C62 C63 C64 C65 1.7(9)
C62 C67 C66 C65 -0.9(9)
C22 P5 C28 C29 141.2(4)
C22 P5 C28 C33 -46.2(5)
C22 P5 C81 P9 88.8(3)
C22 C23 C24 C25 -0.6(10)
C22 C27 C26 C25 0.1(10)
C74 P9 C75 C76 -115.5(5)
C74 P9 C75 C80 66.2(5)
C74 P9 C81 P5 174.4(2)
C16 P4 C41 P6 -166.4(3)
C16 P4 C10 C11 135.1(5)
C16 P4 C10 C15 -44.9(6)
C16 C21 C20 C19 3.5(12)
C28 P5 C22 C23 130.3(5)
C28 P5 C22 C27 -51.7(5)
C28 P5 C81 P9 -163.5(2)
C41 P6 C1 C2 -7.1(6)
C41 P6 C1 C6 168.9(5)
C41 P6 C1A C2A -66.2(6)
C41 P6 C1A C6A 110.5(7)
C41 P6 C46 C52 135.4(5)
C41 P6 C46 C47 -43.0(6)
C41 P4 C16 C17 -136.6(5)
C41 P4 C16 C21 52.0(6)
C41 P4 C10 C11 -117.9(5)
C41 P4 C10 C15 62.2(6)
C40 P7 C34 C35 173.3(6)
C40 P7 C34 C39 4.2(8)
C40 P7 C82 P8 85.1(3)
C40 C45 C44 C43 -1.3(10)
C40 C1B C42 C43 -2.0(10)
C110 C109 C333 C113 2.5(8)
C34 P7 C40 C45 101.2(5)
C34 P7 C40 C1B -83.1(6)
C34 P7 C82 P8 -167.1(3)
C72 C71 C70 C69 1.4(9)
C88 N122 C91 O114 -7.0(9)
C88 N122 C91 C92 171.6(5)
C88 C87 C86 C85 0.7(8)
C84 C85 C90 C89 178.7(5)
C84 C85 C86 C87 -178.9(5)
C56 P8 C62 C63 -162.9(4)
C56 P8 C62 C67 23.6(5)
C56 P8 C82 P7 -83.9(3)
C56 C57 C58 C59 -1.4(9)
C56 C61 C60 C59 -1.5(10)
C71 C72 C73 C74 -0.7(9)
C71 C70 C69 C74 -1.9(8)
C85 C84 C83 Cu1 -46(7)
C85 C84 C83 Cu3 69(8)
C85 C84 C83 Cu2 -138(7)
C85 C90 C89 C88 -0.2(9)
C10 P4 C16 C17 -28.5(6)
C10 P4 C16 C21 160.1(5)
C10 P4 C41 P6 85.2(3)
C10 C11 C12 C13 0.7(11)
C10 C15 C14 C13 0.0(13)
C45 C40 C1B C42 0.9(9)
C45 C44 C43 C42 0.1(11)
C18 C19 C20 C21 -3.8(13)
C109 C110 C107 N120 -144.2(5)
C109 C110 C107 O117 34.8(7)
C109 C110 C111 C112 1.7(8)
C77 C78 C79 C80 2.0(11)
C83 Cu1 Cu3 Cu2 61.82(16)
C83 Cu1 Cu3 P8 75.0(2)
C83 Cu1 Cu3 P9 -116.72(16)
C83 Cu1 Cu3 C99 129.5(2)
C83 Cu1 Cu2 Cu3 -61.55(17)
C83 Cu1 Cu2 P7 -58.99(19)
C83 Cu1 Cu2 P6 114.86(17)
C83 Cu1 Cu2 C99 -125.9(2)
C83 Cu1 P5 C22 -61.1(2)
C83 Cu1 P5 C28 176.0(2)
C83 Cu1 P5 C81 59.5(2)
C83 Cu1 P4 C16 82.2(2)
C83 Cu1 P4 C41 -35.4(2)
C83 Cu1 P4 C10 -154.8(3)
C83 Cu1 C99 Cu3 -35.80(16)
C83 Cu1 C99 Cu2 38.04(16)
C83 Cu1 C99 C100 163.0(6)
C83 Cu3 Cu2 Cu1 72.29(18)
C83 Cu3 Cu2 P7 -106.50(18)
C83 Cu3 Cu2 P6 65.4(2)
C83 Cu3 Cu2 C99 133.5(2)
C83 Cu3 P8 C62 -86.9(2)
C83 Cu3 P8 C56 145.1(3)
C83 Cu3 P8 C82 25.7(2)
C83 Cu3 P9 C74 149.0(2)
C83 Cu3 P9 C75 23.3(3)
C83 Cu3 P9 C81 -97.0(2)
C83 Cu3 C99 Cu1 43.69(19)
C83 Cu3 C99 Cu2 -36.97(18)
C83 Cu3 C99 C100 -163.8(8)
C83 Cu2 P7 C40 -153.8(3)
C83 Cu2 P7 C34 80.8(3)
C83 Cu2 P7 C82 -31.9(2)
C83 Cu2 P6 C1 -97.0(3)
C83 Cu2 P6 C1A -97.4(4)
C83 Cu2 P6 C41 20.4(2)
C83 Cu2 P6 C46 139.6(3)
C83 Cu2 C99 Cu1 -43.03(18)
C83 Cu2 C99 Cu3 34.34(17)
C83 Cu2 C99 C100 -175.7(5)
C83 C84 C85 C90 -19(7)
C83 C84 C85 C86 160(7)
C100 C101 C106 C105 -176.7(5)
C100 C101 C102 C103 176.4(5)
C75 P9 C74 C69 178.1(4)
C75 P9 C74 C73 2.7(5)
C75 P9 C81 P5 -76.1(3)
C75 C80 C79 C78 -0.7(10)
C101 C100 C99 Cu1 -106(6)
C101 C100 C99 Cu3 111(6)
C101 C100 C99 Cu2 -2(6)
C106 C105 C108 N120 -179.7(5)
C106 C105 C108 C103 0.2(8)
C106 C101 C102 C103 -0.5(8)
C107 N120 C108 C105 20.9(9)
C107 N120 C108 C103 -159.0(5)
C107 C110 C109 C333 177.6(5)
C107 C110 C111 C112 -179.8(5)
C99 Cu1 Cu3 Cu2 -67.72(17)
C99 Cu1 Cu3 P8 -54.5(2)
C99 Cu1 Cu3 P9 113.74(17)
C99 Cu1 Cu3 C83 -129.5(2)
C99 Cu1 Cu2 Cu3 64.33(17)
C99 Cu1 Cu2 P7 66.89(19)
C99 Cu1 Cu2 P6 -119.26(17)
C99 Cu1 Cu2 C83 125.9(2)
C99 Cu1 P5 C22 -159.4(2)
C99 Cu1 P5 C28 77.7(2)
C99 Cu1 P5 C81 -38.8(2)
C99 Cu1 P4 C16 -178.9(3)
C99 Cu1 P4 C41 63.5(3)
C99 Cu1 P4 C10 -55.9(3)
C99 Cu1 C83 Cu3 37.84(17)
C99 Cu1 C83 Cu2 -41.43(18)
C99 Cu1 C83 C84 -164.1(5)
C99 Cu3 Cu2 Cu1 -61.19(16)
C99 Cu3 Cu2 P7 120.02(16)
C99 Cu3 Cu2 P6 -68.11(18)
C99 Cu3 Cu2 C83 -133.5(2)
C99 Cu3 P8 C62 160.6(2)
C99 Cu3 P8 C56 32.6(3)
C99 Cu3 P8 C82 -86.7(2)
C99 Cu3 P9 C74 -98.6(2)
C99 Cu3 P9 C75 135.6(2)
C99 Cu3 P9 C81 15.4(2)
C99 Cu3 C83 Cu1 -38.98(16)
C99 Cu3 C83 Cu2 38.69(18)
C99 Cu3 C83 C84 -163.8(12)
C99 Cu2 P7 C40 -54.5(3)
C99 Cu2 P7 C34 -179.9(3)
C99 Cu2 P7 C82 67.4(2)
C99 Cu2 P6 C1 162.1(3)
C99 Cu2 P6 C1A 161.7(4)
C99 Cu2 P6 C41 -80.5(2)
C99 Cu2 P6 C46 38.7(3)
C99 Cu2 C83 Cu1 37.72(16)
C99 Cu2 C83 Cu3 -34.31(17)
C99 Cu2 C83 C84 156.2(5)
C99 C100 C101 C106 131(5)
C99 C100 C101 C102 -46(6)
C91 N122 C88 C87 9.0(8)
C91 N122 C88 C89 -167.8(5)
C91 C92 C95 C93 177.7(5)
C91 C92 C98 C97 179.9(5)
C112 C113 C333 C109 1.1(8)
C23 C22 C27 C26 -0.5(9)
C23 C24 C25 C26 0.2(10)
C46 P6 C1 C2 -115.9(5)
C46 P6 C1 C6 60.2(6)
C46 P6 C1A C2A -172.3(6)
C46 P6 C1A C6A 4.3(8)
C46 P6 C41 P4 -75.9(4)
C46 C47 C48 C50 -0.5(13)
C63 C62 C67 C66 2.8(8)
C87 C88 C89 C90 1.3(8)
C102 C101 C106 C105 0.1(8)
C102 C103 C108 N120 179.3(5)
C102 C103 C108 C105 -0.6(8)
C113 C112 C111 C110 1.7(9)
C44 C43 C42 C1B 1.5(11)
C11 C10 C15 C14 -0.4(11)
C52 C46 C47 C48 0.2(11)
C52 C51 C50 C48 -2.4(12)
C1B C40 C45 C44 0.7(9)
C108 N120 C107 O117 -1.2(9)
C108 N120 C107 C110 177.7(5)
C108 C105 C106 C101 0.0(8)
C108 C103 C102 C101 0.7(8)
C90 C85 C86 C87 0.4(8)
C19 C18 C17 C16 3.1(11)
C69 C74 C73 C72 0.3(8)
C92 C95 C93 C96 2.3(9)
C64 C65 C66 C67 -0.6(9)
C57 C56 C61 C60 2.6(9)
C57 C58 C59 C60 2.6(10)
C76 C77 C78 C79 -1.9(11)
C76 C75 C80 C79 -0.6(9)
C111 C110 C109 C333 -3.8(8)
C111 C110 C107 N120 37.3(7)
C111 C110 C107 O117 -143.8(6)
C111 C112 C113 N121 175.5(5)
C111 C112 C113 C333 -3.1(9)
C82 P8 C62 C63 -56.1(4)
C82 P8 C62 C67 130.4(4)
C82 P8 C56 C57 115.3(5)
C82 P8 C56 C61 -62.7(5)
C82 P7 C40 C45 -154.5(5)
C82 P7 C40 C1B 21.1(6)
C82 P7 C34 C35 64.1(7)
C82 P7 C34 C39 -105.0(7)
C86 C85 C90 C89 -0.7(8)
C80 C75 C76 C77 0.7(9)
C67 C62 C63 C64 -3.2(8)
C36 C37 C38 C39 -12.4(16)
C95 C92 C98 C97 0.4(8)
C81 P9 C74 C69 -72.6(4)
C81 P9 C74 C73 112.0(5)
C81 P9 C75 C76 137.3(5)
C81 P9 C75 C80 -41.0(5)
C81 P5 C22 C23 -121.2(5)
C81 P5 C22 C27 56.7(5)
C81 P5 C28 C29 33.3(5)
C81 P5 C28 C33 -154.1(4)
C27 C22 C23 C24 0.7(9)
C27 C26 C25 C24 0.0(10)
C66 C65 C64 C63 0.2(10)
C17 C16 C21 C20 0.1(10)
C17 C18 C19 C20 0.6(13)
C97 C96 C93 C95 0.5(9)
C29 C28 C33 C32 -0.2(8)
C29 C30 C31 C32 0.0(9)
C73 C74 C69 C70 1.0(8)
C73 C72 C71 C70 -0.1(9)
C61 C56 C57 C58 -1.2(8)
C61 C60 C59 C58 -1.1(10)
C15 C10 C11 C12 0.1(10)
C37 C36 C35 C34 0.6(14)
C37 C38 C39 C34 3.8(15)
C47 C46 C52 C51 -1.1(10)
C47 C48 C50 C51 1.6(13)
C12 C13 C14 C15 0.8(13)
C33 C28 C29 C30 0.5(8)
C33 C32 C31 C30 0.3(9)
C21 C16 C17 C18 -3.4(10)
C96 C97 C98 C92 2.3(8)
C31 C30 C29 C28 -0.4(9)
C31 C32 C33 C28 -0.2(9)
C98 C92 C95 C93 -2.7(8)
C98 C97 C96 N123 177.0(5)
C98 C97 C96 C93 -2.8(9)
C89 C88 C87 C86 -1.5(8)
C14 C13 C12 C11 -1.1(12)
C78 C77 C76 C75 0.6(11)
C50 C51 C52 C46 2.2(10)
C35 C34 C39 C38 6.5(13)
C35 C36 C37 C38 10.1(15)
C39 C34 C35 C36 -8.8(12)

loop_
_platon_squeeze_void_nr
_platon_squeeze_void_average_x
_platon_squeeze_void_average_y
_platon_squeeze_void_average_z
_platon_squeeze_void_volume
_platon_squeeze_void_count_electrons
_platon_squeeze_void_content
1 0.066 0.094 0.071 22 0 ' '
2 0.066 0.406 0.571 22 0 ' '
3 0.250 0.250 0.586 317 45 ' '
4 0.250 0.250 1.086 316 45 ' '
5 0.234 0.034 0.425 143 22 ' '
6 0.234 0.466 -0.075 143 22 ' '
7 0.266 0.034 0.925 143 22 ' '
8 0.266 0.466 0.425 143 22 ' '
9 0.231 0.697 0.472 11 1 ' '
10 0.231 0.803 0.972 11 1 ' '
11 0.250 0.750 0.275 9 0 ' '
12 0.250 0.750 0.775 9 0 ' '
13 0.268 0.697 0.972 11 1 ' '
14 0.268 0.803 0.472 11 1 ' '
15 0.434 0.094 0.571 22 0 ' '
16 0.434 0.406 0.071 22 0 ' '
17 0.566 0.594 0.929 22 0 ' '
18 0.566 0.906 0.429 22 0 ' '
19 0.750 0.750 0.414 317 45 ' '
20 0.750 0.750 -0.086 316 45 ' '
21 0.734 0.534 0.575 143 22 ' '
22 0.734 0.966 1.075 143 22 ' '
23 0.766 -0.034 0.575 143 22 ' '
24 0.766 0.534 0.075 143 22 ' '
25 0.731 0.197 0.528 11 1 ' '
26 0.731 0.303 0.028 11 1 ' '
27 0.750 0.250 0.225 9 0 ' '
28 0.750 0.250 0.725 9 0 ' '
29 0.768 0.197 0.028 11 1 ' '
30 0.768 0.303 0.528 11 1 ' '
31 0.934 0.594 0.429 22 0 ' '
32 0.934 0.906 0.929 22 0 ' '
